data_4309905
loop_
_publ_author_name
'Tomoyuki Mochida'
'Kousuke Takazawa'
'Hideaki Matsui'
'Masashi Takahashi'
'Masuo Takeda'
'Michiko Sato'
'Yutaka Nishio'
'Koji Kajita'
'Hatsumi Mori'

_publ_section_title
;
Biferrocene-M(mnt)2 Charge-Transfer Complexes (M = Ni, Co; mnt =
Maleonitriledithiolate). Structure, Valence States, and Magnetic Properties
;
_journal_name_full 'Inorganic Chemistry'
_journal_page_first 8628
_journal_page_last 8641
_journal_paper_doi 10.1021/ic048285u
_journal_volume 44
_journal_year 2005
_chemical_formula_moiety 'C34 H30 Fe2 N4 Ni S4 '
_chemical_formula_sum 'C34 H30 Fe2 N4 Ni S4'
_chemical_formula_weight 793.27
_space_group_IT_number 2
_symmetry_cell_setting triclinic
_symmetry_Int_Tables_number 2
_symmetry_space_group_name_Hall '-P 1'
_symmetry_space_group_name_H-M 'P -1'
_cell_angle_alpha 85.97(12)
_cell_angle_beta 76.01(11)
_cell_angle_gamma 81.14(12)
_cell_formula_units_Z 6
_cell_length_a 12.86(3)
_cell_length_b 17.74(5)
_cell_length_c 21.91(6)
_cell_measurement_reflns_used 18348
_cell_measurement_temperature 293.1
_cell_measurement_theta_max 13.7
_cell_measurement_theta_min 1.5
_cell_volume 4789(2)
_computing_cell_refinement CrystalClear
_computing_data_collection CrystalClear
_computing_data_reduction CrystalStructure
_computing_publication_material 'CrystalStructure Ver. 2.00'
_computing_structure_refinement CRYSTALS
_computing_structure_solution SIR92
_diffrn_detector_area_resol_mean 14.62
_diffrn_measured_fraction_theta_full 0.9683
_diffrn_measured_fraction_theta_max 0.9683
_diffrn_measurement_device_type 'Rigaku Mercury'
_diffrn_measurement_method \w
_diffrn_radiation_type 'Mo K\a'
_diffrn_radiation_wavelength 0.7107
_diffrn_reflns_av_R_equivalents 0.039
_diffrn_reflns_limit_h_max 16
_diffrn_reflns_limit_h_min -16
_diffrn_reflns_limit_k_max 23
_diffrn_reflns_limit_k_min -23
_diffrn_reflns_limit_l_max 28
_diffrn_reflns_limit_l_min -28
_diffrn_reflns_number 43093
_diffrn_reflns_theta_full 27.48
_diffrn_reflns_theta_max 27.48
_exptl_absorpt_coefficient_mu 1.773
_exptl_absorpt_correction_T_max 0.701
_exptl_absorpt_correction_T_min 0.361
_exptl_absorpt_correction_type empirical
_exptl_crystal_colour black
_exptl_crystal_density_diffrn 1.649
_exptl_crystal_density_method 'not measured'
_exptl_crystal_description prism
_exptl_crystal_size_max 0.4
_exptl_crystal_size_mid 0.4
_exptl_crystal_size_min 0.1
_refine_diff_density_max 2.20
_refine_diff_density_min -1.38
_refine_ls_extinction_method none
_refine_ls_goodness_of_fit_ref 0.972
_refine_ls_hydrogen_treatment refall
_refine_ls_number_parameters 1306
_refine_ls_number_reflns 19001
_refine_ls_R_factor_gt 0.0550
_refine_ls_shift/su_max 0.0000
_refine_ls_structure_factor_coef Fsqd
_refine_ls_weighting_details 'w = 1/[0.009Fo^2^ + 1.000\s^2^(Fo)]/(4Fo^2^)'
_refine_ls_weighting_scheme calc
_refine_ls_wR_factor_ref 0.2010
_reflns_number_gt 18934
_reflns_number_total 21287
_reflns_threshold_expression F^2^>2.0\s(F^2^)
_cod_data_source_file ic048285usi20041207_073623_2.cif
_cod_data_source_block '__1a(90K)'
_cod_original_cell_volume 4791(22)
_cod_original_sg_symbol_H-M 'P -1 '
_cod_original_formula_sum 'C34 H30 Fe2 N4 Ni S4 '
_cod_database_code 4309905

loop_
_symmetry_equiv_pos_as_xyz
x,y,z
-x,-y,-z

loop_
_atom_site_label
_atom_site_type_symbol
_atom_site_fract_x
_atom_site_fract_y
_atom_site_fract_z
_atom_site_U_iso_or_equiv
_atom_site_adp_type
_atom_site_occupancy
_atom_site_symmetry_multiplicity
_atom_site_calc_flag
_atom_site_refinement_flags
_atom_site_disorder_assembly
_atom_site_disorder_group
Ni1 Ni 0.41180(3) 0.00759(2) 0.08694(2) 0.01175(11) Uani 1.00 1 d . . .
Ni2 Ni 0.25182(3) -0.00955(2) 0.24944(2) 0.01279(11) Uani 1.00 1 d . . .
Ni3 Ni 0.08153(3) 0.01134(2) 0.41917(2) 0.01209(11) Uani 1.00 1 d . . .
Fe1 Fe 0.65191(3) 0.28263(2) 0.40690(2) 0.00949(10) Uani 1.00 1 d . . .
Fe2 Fe 0.83993(3) 0.18202(2) 0.18894(2) 0.01050(11) Uani 1.00 1 d . . .
Fe3 Fe 0.66533(3) 0.82012(2) 0.31358(2) 0.01094(11) Uani 1.00 1 d . . .
Fe4 Fe 0.83582(3) 0.72592(2) 0.09144(2) 0.00956(10) Uani 1.00 1 d . . .
Fe5 Fe 0.07878(3) 0.51893(2) 0.34350(2) 0.00974(10) Uani 1.00 1 d . . .
Fe6 Fe 0.40706(3) 0.48715(2) 0.15638(2) 0.01086(11) Uani 1.00 1 d . . .
S1 S 0.52864(6) 0.07157(4) 0.10510(4) 0.0142(2) Uani 1.00 1 d . . .
S2 S 0.28417(6) 0.10166(4) 0.10673(3) 0.0139(2) Uani 1.00 1 d . . .
S3 S 0.53633(6) -0.08827(4) 0.06981(4) 0.0144(2) Uani 1.00 1 d . . .
S4 S 0.29504(6) -0.05393(4) 0.06618(3) 0.0143(2) Uani 1.00 1 d . . .
S5 S 0.37372(6) 0.04890(4) 0.26868(4) 0.0148(2) Uani 1.00 1 d . . .
S6 S 0.13263(6) 0.08885(5) 0.26513(4) 0.0161(2) Uani 1.00 1 d . . .
S7 S 0.37169(6) -0.10763(4) 0.23079(4) 0.0151(2) Uani 1.00 1 d . . .
S8 S 0.13034(6) -0.06674(5) 0.22846(4) 0.0151(2) Uani 1.00 1 d . . .
S9 S -0.04567(6) 0.10594(4) 0.43427(3) 0.0139(2) Uani 1.00 1 d . . .
S10 S 0.19333(6) 0.07524(4) 0.44260(4) 0.0160(2) Uani 1.00 1 d . . .
S11 S 0.21029(6) -0.08202(4) 0.40377(4) 0.0157(2) Uani 1.00 1 d . . .
S12 S -0.03206(6) -0.05485(4) 0.40011(3) 0.0136(2) Uani 1.00 1 d . . .
N1 N 0.5591(2) 0.2695(2) 0.1316(1) 0.0221(7) Uani 1.00 1 d . . .
N2 N 0.2328(2) 0.3034(2) 0.1481(1) 0.0216(7) Uani 1.00 1 d . . .
N3 N 0.5897(2) -0.2858(2) 0.0169(1) 0.0200(7) Uani 1.00 1 d . . .
N4 N 0.2660(2) -0.2456(2) 0.0223(2) 0.0239(7) Uani 1.00 1 d . . .
N5 N 0.4147(2) 0.2381(2) 0.3095(2) 0.0250(8) Uani 1.00 1 d . . .
N6 N 0.0859(3) 0.2857(2) 0.3145(2) 0.0285(8) Uani 1.00 1 d . . .
N7 N 0.4242(2) -0.3001(2) 0.1754(2) 0.0234(7) Uani 1.00 1 d . . .
N8 N 0.0856(2) -0.2511(2) 0.1820(1) 0.0223(7) Uani 1.00 1 d . . .
N9 N 0.2162(3) 0.2679(2) 0.4867(2) 0.0273(8) Uani 1.00 1 d . . .
N10 N -0.1077(2) 0.3049(2) 0.4797(1) 0.0209(7) Uani 1.00 1 d . . .
N11 N 0.2641(2) -0.2843(2) 0.3566(2) 0.0234(7) Uani 1.00 1 d . . .
N12 N -0.0481(2) -0.2536(2) 0.3647(2) 0.0244(7) Uani 1.00 1 d . . .
C1 C 0.5834(2) 0.1830(2) 0.44517(13) 0.0123(7) Uani 1.00 1 d . . .
C2 C 0.5030(2) 0.2480(2) 0.4486(1) 0.0125(7) Uani 1.00 1 d . . .
C3 C 0.5274(3) 0.3033(2) 0.4850(1) 0.0161(7) Uani 1.00 1 d . . .
C4 C 0.6244(3) 0.2731(2) 0.50292(13) 0.0153(7) Uani 1.00 1 d . . .
C5 C 0.6595(2) 0.1994(2) 0.47805(13) 0.0138(7) Uani 1.00 1 d . . .
C6 C 0.7358(2) 0.2684(2) 0.31136(13) 0.0116(6) Uani 1.00 1 d . . .
C7 C 0.6434(2) 0.3257(2) 0.31844(13) 0.0132(7) Uani 1.00 1 d . . .
C8 C 0.6579(3) 0.3838(2) 0.3562(1) 0.0166(7) Uani 1.00 1 d . . .
C9 C 0.7572(3) 0.3609(2) 0.3743(1) 0.0166(7) Uani 1.00 1 d . . .
C10 C 0.8036(2) 0.2895(2) 0.34775(13) 0.0133(7) Uani 1.00 1 d . . .
C11 C 0.7512(2) 0.1983(2) 0.2793(1) 0.0130(7) Uani 1.00 1 d . . .
C12 C 0.6851(2) 0.1792(2) 0.2407(1) 0.0143(7) Uani 1.00 1 d . . .
C13 C 0.7312(3) 0.1064(2) 0.2162(1) 0.0175(7) Uani 1.00 1 d . . .
C14 C 0.8257(3) 0.0809(2) 0.2382(1) 0.0181(7) Uani 1.00 1 d . . .
C15 C 0.8391(2) 0.1372(2) 0.2770(1) 0.0157(7) Uani 1.00 1 d . . .
C16 C 0.8981(2) 0.2810(2) 0.14834(13) 0.0114(6) Uani 1.00 1 d . . .
C17 C 0.9845(2) 0.2219(2) 0.1538(1) 0.0147(7) Uani 1.00 1 d . . .
C18 C 0.9764(3) 0.1592(2) 0.1195(2) 0.0184(7) Uani 1.00 1 d . . .
C19 C 0.8847(3) 0.1791(2) 0.0931(1) 0.0187(7) Uani 1.00 1 d . . .
C20 C 0.8361(3) 0.2540(2) 0.1114(1) 0.0148(7) Uani 1.00 1 d . . .
C21 C 0.5866(2) 0.1125(2) 0.4105(1) 0.0145(7) Uani 1.00 1 d . . .
C22 C 0.4784(3) 0.0814(2) 0.4325(2) 0.0239(8) Uani 1.00 1 d . . .
C23 C 0.6803(3) 0.0517(2) 0.4173(2) 0.0201(8) Uani 1.00 1 d . . .
C24 C 0.8813(2) 0.3588(2) 0.1756(1) 0.0141(7) Uani 1.00 1 d . . .
C25 C 0.7703(3) 0.4025(2) 0.1750(2) 0.0219(8) Uani 1.00 1 d . . .
C26 C 0.9698(3) 0.4043(2) 0.1396(2) 0.0187(7) Uani 1.00 1 d . . .
C27 C 0.6022(2) 0.7221(2) 0.3519(1) 0.0119(6) Uani 1.00 1 d . . .
C28 C 0.5185(2) 0.7840(2) 0.3503(1) 0.0150(7) Uani 1.00 1 d . . .
C29 C 0.5338(3) 0.8433(2) 0.3863(2) 0.0205(8) Uani 1.00 1 d . . .
C30 C 0.6278(3) 0.8183(2) 0.4094(1) 0.0205(8) Uani 1.00 1 d . . .
C31 C 0.6695(3) 0.7434(2) 0.3883(1) 0.0151(7) Uani 1.00 1 d . . .
C32 C 0.7488(2) 0.8071(2) 0.22189(13) 0.0117(7) Uani 1.00 1 d . . .
C33 C 0.6632(2) 0.8706(2) 0.2274(1) 0.0150(7) Uani 1.00 1 d . . .
C34 C 0.6832(3) 0.9232(2) 0.2676(2) 0.0186(7) Uani 1.00 1 d . . .
C35 C 0.7786(3) 0.8926(2) 0.2872(1) 0.0160(7) Uani 1.00 1 d . . .
C36 C 0.8190(2) 0.8209(2) 0.25990(13) 0.0136(7) Uani 1.00 1 d . . .
C37 C 0.7578(2) 0.7390(2) 0.18780(13) 0.0112(6) Uani 1.00 1 d . . .
C38 C 0.6842(2) 0.7233(2) 0.15256(13) 0.0151(7) Uani 1.00 1 d . . .
C39 C 0.7237(3) 0.6529(2) 0.1240(2) 0.0184(7) Uani 1.00 1 d . . .
C40 C 0.8230(3) 0.6239(2) 0.1404(1) 0.0171(7) Uani 1.00 1 d . . .
C41 C 0.8455(2) 0.6781(2) 0.17840(13) 0.0124(7) Uani 1.00 1 d . . .
C42 C 0.9105(2) 0.8236(2) 0.05415(13) 0.0119(7) Uani 1.00 1 d . . .
C43 C 0.9870(2) 0.7564(2) 0.0484(1) 0.0122(6) Uani 1.00 1 d . . .
C44 C 0.9565(2) 0.7046(2) 0.0121(1) 0.0148(7) Uani 1.00 1 d . . .
C45 C 0.8595(3) 0.7382(2) -0.0047(1) 0.0164(7) Uani 1.00 1 d . . .
C46 C 0.8306(2) 0.8119(2) 0.02216(13) 0.0130(7) Uani 1.00 1 d . . .
C47 C 0.6112(2) 0.6463(2) 0.3226(1) 0.0135(7) Uani 1.00 1 d . . .
C48 C 0.5196(2) 0.6033(2) 0.3590(2) 0.0170(7) Uani 1.00 1 d . . .
C49 C 0.7191(3) 0.5975(2) 0.3195(2) 0.0220(8) Uani 1.00 1 d . . .
C50 C 0.9122(2) 0.8912(2) 0.0906(1) 0.0144(7) Uani 1.00 1 d . . .
C51 C 0.8202(3) 0.9549(2) 0.0863(2) 0.0197(7) Uani 1.00 1 d . . .
C52 C 1.0210(3) 0.9203(2) 0.0680(2) 0.0219(8) Uani 1.00 1 d . . .
C53 C 0.1607(2) 0.5013(2) 0.41628(13) 0.0123(7) Uani 1.00 1 d . . .
C54 C 0.0882(2) 0.5710(2) 0.42251(13) 0.0139(7) Uani 1.00 1 d . . .
C55 C -0.0181(2) 0.5545(2) 0.4280(1) 0.0160(7) Uani 1.00 1 d . . .
C56 C -0.0122(3) 0.4747(2) 0.4236(1) 0.0178(7) Uani 1.00 1 d . . .
C57 C 0.0984(2) 0.4418(2) 0.41619(13) 0.0140(7) Uani 1.00 1 d . . .
C58 C 0.1845(3) 0.5140(2) 0.25492(13) 0.0133(7) Uani 1.00 1 d . . .
C59 C 0.1026(2) 0.4667(2) 0.2592(1) 0.0150(7) Uani 1.00 1 d . . .
C60 C 0.0007(2) 0.5133(2) 0.2733(1) 0.0166(7) Uani 1.00 1 d . . .
C61 C 0.0176(3) 0.5895(2) 0.27938(13) 0.0176(7) Uani 1.00 1 d . . .
C62 C 0.1309(3) 0.5898(2) 0.26866(13) 0.0153(7) Uani 1.00 1 d . . .
C63 C 0.2985(3) 0.4895(2) 0.2445(1) 0.0137(7) Uani 1.00 1 d . . .
C64 C 0.3535(3) 0.4143(2) 0.22953(13) 0.0144(7) Uani 1.00 1 d . . .
C65 C 0.4657(3) 0.4158(2) 0.2206(1) 0.0186(7) Uani 1.00 1 d . . .
C66 C 0.4821(3) 0.4913(2) 0.2282(1) 0.0191(8) Uani 1.00 1 d . . .
C67 C 0.3788(2) 0.5372(2) 0.24228(13) 0.0159(7) Uani 1.00 1 d . . .
C68 C 0.3310(2) 0.5014(2) 0.08088(13) 0.0114(6) Uani 1.00 1 d . . .
C69 C 0.3841(3) 0.5654(2) 0.0847(1) 0.0152(7) Uani 1.00 1 d . . .
C70 C 0.4960(3) 0.5388(2) 0.0793(1) 0.0182(7) Uani 1.00 1 d . . .
C71 C 0.5128(3) 0.4587(2) 0.0723(1) 0.0174(7) Uani 1.00 1 d . . .
C72 C 0.4112(2) 0.4363(2) 0.07405(13) 0.0140(7) Uani 1.00 1 d . . .
C73 C 0.2797(2) 0.4946(2) 0.4116(1) 0.0134(7) Uani 1.00 1 d . . .
C74 C 0.2982(3) 0.5152(2) 0.4745(2) 0.0210(8) Uani 1.00 1 d . . .
C75 C 0.3384(2) 0.4155(2) 0.3934(2) 0.0182(7) Uani 1.00 1 d . . .
C76 C 0.2137(2) 0.5016(2) 0.0828(1) 0.0135(7) Uani 1.00 1 d . . .
C77 C 0.1471(3) 0.5786(2) 0.0977(2) 0.0208(8) Uani 1.00 1 d . . .
C78 C 0.2042(3) 0.4748(2) 0.0197(2) 0.0217(8) Uani 1.00 1 d . . .
C79 C 0.4563(3) 0.1605(2) 0.1195(1) 0.0147(7) Uani 1.00 1 d . . .
C80 C 0.3487(3) 0.1733(2) 0.1214(1) 0.0145(7) Uani 1.00 1 d . . .
C81 C 0.4732(2) -0.1575(2) 0.04941(13) 0.0136(7) Uani 1.00 1 d . . .
C82 C 0.3666(3) -0.1428(2) 0.0489(1) 0.0142(7) Uani 1.00 1 d . . .
C83 C 0.5127(2) 0.2210(2) 0.1272(2) 0.0164(7) Uani 1.00 1 d . . .
C84 C 0.2853(2) 0.2458(2) 0.1362(2) 0.0154(7) Uani 1.00 1 d . . .
C85 C 0.5370(2) -0.2294(2) 0.0318(1) 0.0139(7) Uani 1.00 1 d . . .
C86 C 0.3106(2) -0.2000(2) 0.0338(1) 0.0162(7) Uani 1.00 1 d . . .
C87 C 0.3068(3) 0.1388(2) 0.2848(1) 0.0144(7) Uani 1.00 1 d . . .
C88 C 0.1994(3) 0.1563(2) 0.2841(1) 0.0154(7) Uani 1.00 1 d . . .
C89 C 0.3042(3) -0.1741(2) 0.2102(1) 0.0150(7) Uani 1.00 1 d . . .
C90 C 0.1973(2) -0.1564(2) 0.2100(1) 0.0148(7) Uani 1.00 1 d . . .
C91 C 0.3660(3) 0.1940(2) 0.2988(2) 0.0185(7) Uani 1.00 1 d . . .
C92 C 0.1392(3) 0.2288(2) 0.3003(2) 0.0202(8) Uani 1.00 1 d . . .
C93 C 0.3670(3) -0.2453(2) 0.1914(2) 0.0183(8) Uani 1.00 1 d . . .
C94 C 0.1369(3) -0.2097(2) 0.1941(2) 0.0165(7) Uani 1.00 1 d . . .
C95 C 0.1203(3) 0.1637(2) 0.4574(1) 0.0161(7) Uani 1.00 1 d . . .
C96 C 0.0146(3) 0.1768(2) 0.4544(1) 0.0143(7) Uani 1.00 1 d . . .
C97 C 0.1501(2) -0.1545(2) 0.3861(1) 0.0152(7) Uani 1.00 1 d . . .
C98 C 0.0430(3) -0.1428(2) 0.3855(1) 0.0145(7) Uani 1.00 1 d . . .
C99 C 0.1729(3) 0.2218(2) 0.4738(2) 0.0184(7) Uani 1.00 1 d . . .
C100 C -0.0511(3) 0.2485(2) 0.4684(1) 0.0163(7) Uani 1.00 1 d . . .
C101 C 0.2142(3) -0.2263(2) 0.3705(2) 0.0176(7) Uani 1.00 1 d . . .
C102 C -0.0089(3) -0.2035(2) 0.3736(2) 0.0177(7) Uani 1.00 1 d . . .
H1 H 0.5502(3) 0.5695(2) 0.0795(1) 0.0232(13) Uiso 1.00 1 c . . .
H2 H 0.5801(3) 0.4262(2) 0.0669(1) 0.0210(12) Uiso 1.00 1 c . . .
H3 H 0.3988(2) 0.3855(2) 0.07099(13) 0.0163(12) Uiso 1.00 1 c . . .
H4 H 0.3505(3) 0.6168(2) 0.0898(1) 0.0191(12) Uiso 1.00 1 c . . .
H5 H 0.5499(3) 0.5082(2) 0.2248(1) 0.0244(13) Uiso 1.00 1 c . . .
H6 H 0.5208(3) 0.3731(2) 0.2113(1) 0.0225(12) Uiso 1.00 1 c . . .
H7 H 0.3202(3) 0.3707(2) 0.22715(13) 0.0167(12) Uiso 1.00 1 c . . .
H8 H 0.3658(2) 0.5904(2) 0.24911(13) 0.0206(12) Uiso 1.00 1 c . . .
H9 H 0.1864(2) 0.4659(2) 0.1148(1) 0.0164(12) Uiso 1.00 1 c . . .
H10 H 0.9044(2) 0.8752(2) 0.1335(1) 0.0174(12) Uiso 1.00 1 c . . .
H11 H 0.9955(2) 0.6559(2) 0.0001(1) 0.0180(12) Uiso 1.00 1 c . . .
H12 H 1.0490(2) 0.7478(2) 0.0657(1) 0.0148(12) Uiso 1.00 1 c . . .
H13 H 0.8222(3) 0.7167(2) -0.0302(1) 0.0210(12) Uiso 1.00 1 c . . .
H14 H 0.7688(2) 0.8475(2) 0.01877(13) 0.0164(12) Uiso 1.00 1 c . . .
H15 H 0.9068(2) 0.6733(2) 0.19611(13) 0.0157(12) Uiso 1.00 1 c . . .
H16 H 0.8661(3) 0.5765(2) 0.1285(1) 0.0211(12) Uiso 1.00 1 c . . .
H17 H 0.6891(3) 0.6283(2) 0.0989(2) 0.0229(12) Uiso 1.00 1 c . . .
H18 H 0.6193(2) 0.7552(2) 0.14909(13) 0.0183(12) Uiso 1.00 1 c . . .
H19 H 0.8819(2) 0.7881(2) 0.26558(13) 0.0163(12) Uiso 1.00 1 c . . .
H20 H 0.8095(3) 0.9159(2) 0.3150(1) 0.0198(12) Uiso 1.00 1 c . . .
H21 H 0.6397(3) 0.9705(2) 0.2797(2) 0.0217(12) Uiso 1.00 1 c . . .
H22 H 0.6046(2) 0.8765(2) 0.2073(1) 0.0180(12) Uiso 1.00 1 c . . .
H23 H 0.7325(3) 0.7130(2) 0.3967(1) 0.0190(12) Uiso 1.00 1 c . . .
H24 H 0.6570(3) 0.8464(2) 0.4350(1) 0.0246(13) Uiso 1.00 1 c . . .
H25 H 0.4889(3) 0.8911(2) 0.3937(2) 0.0224(13) Uiso 1.00 1 c . . .
H26 H 0.4618(2) 0.7854(2) 0.3291(1) 0.0176(12) Uiso 1.00 1 c . . .
H27 H 0.6024(2) 0.6560(2) 0.2808(1) 0.0156(12) Uiso 1.00 1 c . . .
H28 H 1.0384(2) 0.2243(2) 0.1763(1) 0.0169(12) Uiso 1.00 1 c . . .
H29 H 1.0243(3) 0.1124(2) 0.1145(2) 0.0206(12) Uiso 1.00 1 c . . .
H30 H 0.8602(3) 0.1477(2) 0.0677(1) 0.0223(12) Uiso 1.00 1 c . . .
H31 H 0.7730(3) 0.2812(2) 0.1007(1) 0.0186(12) Uiso 1.00 1 c . . .
H32 H 0.8874(2) 0.3521(2) 0.2180(1) 0.0170(12) Uiso 1.00 1 c . . .
H33 H 0.7039(3) 0.0797(2) 0.1887(1) 0.0216(12) Uiso 1.00 1 c . . .
H34 H 0.8722(3) 0.0342(2) 0.2284(1) 0.0205(12) Uiso 1.00 1 c . . .
H35 H 0.6216(2) 0.2094(2) 0.2331(1) 0.0173(12) Uiso 1.00 1 c . . .
H36 H 0.8960(2) 0.1349(2) 0.2982(1) 0.0187(12) Uiso 1.00 1 c . . .
H37 H 0.5840(2) 0.3262(2) 0.29967(13) 0.0156(12) Uiso 1.00 1 c . . .
H38 H 0.6104(3) 0.4301(2) 0.3666(1) 0.0197(12) Uiso 1.00 1 c . . .
H39 H 0.7875(3) 0.3889(2) 0.3994(1) 0.0208(12) Uiso 1.00 1 c . . .
H40 H 0.8699(2) 0.2609(2) 0.35289(13) 0.0165(12) Uiso 1.00 1 c . . .
H41 H 0.4423(2) 0.2533(2) 0.4303(1) 0.0154(12) Uiso 1.00 1 c . . .
H42 H 0.4852(3) 0.3513(2) 0.4962(1) 0.0190(12) Uiso 1.00 1 c . . .
H43 H 0.6589(3) 0.2973(2) 0.52830(13) 0.0187(12) Uiso 1.00 1 c . . .
H44 H 0.7226(2) 0.1663(2) 0.48302(13) 0.0166(12) Uiso 1.00 1 c . . .
H45 H 0.5957(2) 0.1266(2) 0.3670(1) 0.0179(12) Uiso 1.00 1 c . . .
H46 H 1.0774(3) 0.8805(2) 0.0723(2) 0.0265(13) Uiso 1.00 1 c . . .
H47 H 1.0305(3) 0.9367(2) 0.0250(2) 0.0266(13) Uiso 1.00 1 c . . .
H48 H 1.0228(3) 0.9620(2) 0.0925(2) 0.0265(13) Uiso 1.00 1 c . . .
H49 H 0.8235(3) 0.9961(2) 0.1109(2) 0.0230(12) Uiso 1.00 1 c . . .
H50 H 0.8266(3) 0.9720(2) 0.0437(2) 0.0229(12) Uiso 1.00 1 c . . .
H51 H 0.7529(3) 0.9363(2) 0.1017(2) 0.0228(12) Uiso 1.00 1 c . . .
H52 H 0.4519(2) 0.6337(2) 0.3592(2) 0.0211(12) Uiso 1.00 1 c . . .
H53 H 0.5233(2) 0.5566(2) 0.3394(2) 0.0213(12) Uiso 1.00 1 c . . .
H54 H 0.5267(2) 0.5931(2) 0.4011(2) 0.0212(12) Uiso 1.00 1 c . . .
H55 H 0.7295(3) 0.5869(2) 0.3609(2) 0.0247(13) Uiso 1.00 1 c . . .
H56 H 0.7206(3) 0.5510(2) 0.3001(2) 0.0249(13) Uiso 1.00 1 c . . .
H57 H 0.7753(3) 0.6239(2) 0.2955(2) 0.0246(13) Uiso 1.00 1 c . . .
H58 H 0.1303(3) 0.4725(2) 0.0211(2) 0.0277(13) Uiso 1.00 1 c . . .
H59 H 0.2313(3) 0.5097(2) -0.0130(2) 0.0276(13) Uiso 1.00 1 c . . .
H60 H 0.2449(3) 0.4256(2) 0.0120(2) 0.0276(13) Uiso 1.00 1 c . . .
H61 H 0.1523(3) 0.5933(2) 0.1376(2) 0.0245(13) Uiso 1.00 1 c . . .
H62 H 0.1735(3) 0.6153(2) 0.0664(2) 0.0248(13) Uiso 1.00 1 c . . .
H63 H 0.0736(3) 0.5759(2) 0.0985(2) 0.0246(13) Uiso 1.00 1 c . . .
H64 H 0.3103(2) 0.3789(2) 0.4243(2) 0.0216(12) Uiso 1.00 1 c . . .
H65 H 0.3283(2) 0.4041(2) 0.3537(2) 0.0217(12) Uiso 1.00 1 c . . .
H66 H 0.4135(2) 0.4140(2) 0.3909(2) 0.0217(12) Uiso 1.00 1 c . . .
H67 H 0.4213(3) 0.1197(2) 0.4262(2) 0.0292(13) Uiso 1.00 1 c . . .
H68 H 0.4797(3) 0.0381(2) 0.4091(2) 0.0293(13) Uiso 1.00 1 c . . .
H69 H 0.4671(3) 0.0671(2) 0.4759(2) 0.0293(13) Uiso 1.00 1 c . . .
H70 H 0.6729(3) 0.0365(2) 0.4604(2) 0.0237(13) Uiso 1.00 1 c . . .
H71 H 0.6800(3) 0.0088(2) 0.3937(2) 0.0238(13) Uiso 1.00 1 c . . .
H72 H 0.7465(3) 0.0716(2) 0.4019(2) 0.0239(13) Uiso 1.00 1 c . . .
H73 H 0.7631(3) 0.4509(2) 0.1928(2) 0.0253(13) Uiso 1.00 1 c . . .
H74 H 0.7624(3) 0.4095(2) 0.1329(2) 0.0249(13) Uiso 1.00 1 c . . .
H75 H 0.7160(3) 0.3746(2) 0.1990(2) 0.0253(13) Uiso 1.00 1 c . . .
H76 H 1.0387(3) 0.3772(2) 0.1417(2) 0.0232(12) Uiso 1.00 1 c . . .
H77 H 0.9654(3) 0.4114(2) 0.0969(2) 0.0227(12) Uiso 1.00 1 c . . .
H78 H 0.9604(3) 0.4526(2) 0.1579(2) 0.0232(12) Uiso 1.00 1 c . . .
H79 H -0.0820(2) 0.5906(2) 0.4338(1) 0.0192(12) Uiso 1.00 1 c . . .
H80 H -0.0715(3) 0.4477(2) 0.4261(1) 0.0228(13) Uiso 1.00 1 c . . .
H81 H 0.1257(2) 0.3890(2) 0.41201(13) 0.0170(12) Uiso 1.00 1 c . . .
H82 H 0.1077(2) 0.6204(2) 0.42340(13) 0.0168(12) Uiso 1.00 1 c . . .
H83 H -0.0370(3) 0.6325(2) 0.28844(13) 0.0212(12) Uiso 1.00 1 c . . .
H84 H 0.1145(2) 0.4132(2) 0.2534(1) 0.0190(12) Uiso 1.00 1 c . . .
H85 H -0.0675(2) 0.4965(2) 0.2783(1) 0.0208(12) Uiso 1.00 1 c . . .
H86 H 0.1654(3) 0.6332(2) 0.26976(13) 0.0180(12) Uiso 1.00 1 c . . .
H87 H 0.3736(3) 0.5132(2) 0.4712(2) 0.0264(13) Uiso 1.00 1 c . . .
H88 H 0.2626(3) 0.5654(2) 0.4847(2) 0.0266(13) Uiso 1.00 1 c . . .
H89 H 0.2698(3) 0.4800(2) 0.5065(2) 0.0265(13) Uiso 1.00 1 c . . .
H90 H 0.3086(2) 0.5303(2) 0.3801(1) 0.0168(12) Uiso 1.00 1 c . . .

loop_
_atom_site_aniso_label
_atom_site_aniso_U_11
_atom_site_aniso_U_22
_atom_site_aniso_U_33
_atom_site_aniso_U_12
_atom_site_aniso_U_13
_atom_site_aniso_U_23
Ni1 0.0106(2) 0.0148(2) 0.0109(2) -0.0018(2) -0.0046(2) -0.0008(2)
Ni2 0.0125(2) 0.0164(2) 0.0114(2) -0.0038(2) -0.0055(2) -0.0004(2)
Ni3 0.0111(2) 0.0156(2) 0.0107(2) -0.0020(2) -0.0045(2) -0.0006(2)
Fe1 0.0107(2) 0.0120(2) 0.0068(2) -0.0029(2) -0.0030(2) -0.0016(1)
Fe2 0.0111(2) 0.0130(2) 0.0073(2) -0.0037(2) -0.0005(2) -0.0019(2)
Fe3 0.0122(2) 0.0136(2) 0.0073(2) -0.0045(2) -0.0009(2) -0.0013(2)
Fe4 0.0103(2) 0.0129(2) 0.0070(2) -0.0036(2) -0.0034(2) -0.0017(2)
Fe5 0.0114(2) 0.0124(2) 0.0064(2) -0.0023(2) -0.0033(2) -0.0017(1)
Fe6 0.0124(2) 0.0151(2) 0.0066(2) -0.0041(2) -0.0034(2) -0.0019(2)
S1 0.0113(3) 0.0164(4) 0.0163(4) -0.0012(3) -0.0061(3) -0.0013(3)
S2 0.0113(3) 0.0171(4) 0.0143(3) -0.0019(3) -0.0051(3) -0.0014(3)
S3 0.0121(3) 0.0160(4) 0.0170(4) -0.0020(3) -0.0068(3) -0.0023(3)
S4 0.0122(3) 0.0173(4) 0.0149(4) -0.0028(3) -0.0059(3) -0.0003(3)
S5 0.0135(3) 0.0178(4) 0.0149(4) -0.0038(3) -0.0054(3) -0.0014(3)
S6 0.0136(4) 0.0180(4) 0.0183(4) -0.0027(3) -0.0063(3) 0.0001(3)
S7 0.0132(3) 0.0177(4) 0.0163(4) -0.0042(3) -0.0062(3) -0.0007(3)
S8 0.0133(3) 0.0190(4) 0.0152(4) -0.0042(3) -0.0065(3) -0.0007(3)
S9 0.0119(3) 0.0167(4) 0.0149(4) -0.0022(3) -0.0057(3) -0.0032(3)
S10 0.0132(3) 0.0187(4) 0.0183(4) -0.0034(3) -0.0076(3) 0.0010(3)
S11 0.0122(3) 0.0178(4) 0.0182(4) -0.0020(3) -0.0060(3) 0.0011(3)
S12 0.0115(3) 0.0170(4) 0.0133(3) -0.0007(3) -0.0049(3) -0.0023(3)
N1 0.0187(13) 0.022(1) 0.028(2) -0.0020(11) -0.0086(11) -0.0041(11)
N2 0.0163(13) 0.021(1) 0.029(2) -0.0024(11) -0.0078(11) -0.0040(11)
N3 0.023(1) 0.0171(13) 0.022(1) -0.0027(11) -0.0088(11) -0.0025(10)
N4 0.0191(13) 0.026(2) 0.030(2) -0.0066(11) -0.0109(11) -0.0010(12)
N5 0.024(1) 0.022(1) 0.031(2) -0.0045(12) -0.0102(12) -0.0037(12)
N6 0.025(2) 0.021(2) 0.036(2) -0.0017(12) -0.0034(13) 0.0011(13)
N7 0.021(1) 0.020(1) 0.030(2) -0.0036(11) -0.0055(12) -0.0039(11)
N8 0.0208(13) 0.023(1) 0.027(2) -0.0073(11) -0.0107(11) 0.0002(11)
N9 0.031(2) 0.027(2) 0.032(2) -0.0118(13) -0.0184(13) 0.0040(12)
N10 0.024(1) 0.019(1) 0.023(1) -0.0032(11) -0.0115(11) -0.0064(11)
N11 0.0177(13) 0.021(1) 0.031(2) -0.0003(11) -0.0052(11) -0.0013(12)
N12 0.025(1) 0.022(1) 0.030(2) 0.0002(12) -0.0153(12) -0.0052(11)
C1 0.0120(13) 0.014(1) 0.0098(13) -0.0032(11) -0.0008(10) 0.0013(10)
C2 0.0130(13) 0.0133(13) 0.0117(13) -0.0039(10) -0.0022(10) -0.0006(10)
C3 0.020(1) 0.018(1) 0.0095(13) -0.0015(12) -0.0019(11) -0.0033(11)
C4 0.022(1) 0.020(1) 0.0055(12) -0.0071(12) -0.0026(10) -0.0024(10)
C5 0.0121(13) 0.019(1) 0.0103(13) -0.0023(11) -0.0035(10) 0.0025(10)
C6 0.0123(13) 0.017(1) 0.0067(12) -0.0035(11) -0.0031(10) 0.0003(10)
C7 0.0118(12) 0.018(1) 0.0094(13) -0.0044(11) -0.0015(10) 0.0035(10)
C8 0.022(2) 0.0112(13) 0.016(1) -0.0064(11) -0.0016(11) -0.0002(11)
C9 0.022(2) 0.017(1) 0.0123(13) -0.0104(12) -0.0026(11) -0.0023(11)
C10 0.0108(12) 0.020(1) 0.0109(13) -0.0070(11) -0.0013(10) -0.0024(10)
C11 0.0134(13) 0.016(1) 0.0102(13) -0.0039(11) -0.0019(10) -0.0002(10)
C12 0.0114(13) 0.020(2) 0.0109(13) -0.0064(11) 0.0011(10) -0.0032(11)
C13 0.022(2) 0.019(2) 0.013(1) -0.0115(12) -0.0004(11) -0.0021(11)
C14 0.025(2) 0.013(1) 0.014(1) -0.0037(12) 0.0013(12) 0.0001(11)
C15 0.017(1) 0.019(1) 0.0100(13) -0.0013(11) -0.0024(10) 0.0014(11)
C16 0.0097(12) 0.019(1) 0.0070(12) -0.0060(11) -0.0019(10) 0.0012(10)
C17 0.0097(12) 0.017(1) 0.016(1) -0.0029(11) -0.0005(10) 0.0016(11)
C18 0.018(1) 0.015(1) 0.019(2) -0.0050(11) 0.0051(12) -0.0023(11)
C19 0.027(2) 0.021(2) 0.0080(13) -0.0074(13) 0.0003(11) -0.0048(11)
C20 0.020(1) 0.018(1) 0.0082(13) -0.0097(12) -0.0043(11) 0.0019(10)
C21 0.017(1) 0.0135(13) 0.015(1) -0.0040(11) -0.0050(11) -0.0019(10)
C22 0.022(2) 0.018(2) 0.033(2) -0.0078(13) -0.005(1) -0.0030(13)
C23 0.020(2) 0.013(1) 0.027(2) 0.0001(11) -0.0042(12) -0.0051(12)
C24 0.0166(13) 0.017(1) 0.0095(13) -0.0013(11) -0.0040(10) -0.0015(10)
C25 0.014(1) 0.022(2) 0.027(2) -0.0010(12) -0.0002(12) 0.0001(13)
C26 0.017(1) 0.017(1) 0.023(2) -0.0065(12) -0.0051(12) -0.0012(12)
C27 0.0123(13) 0.014(1) 0.0098(13) -0.0060(11) -0.0015(10) -0.0006(10)
C28 0.0134(13) 0.016(1) 0.014(1) -0.0046(11) 0.0015(11) 0.0002(11)
C29 0.024(2) 0.014(1) 0.018(2) -0.0051(12) 0.0079(12) -0.0030(11)
C30 0.032(2) 0.023(2) 0.0061(13) -0.0118(13) 0.0010(12) -0.0018(11)
C31 0.018(1) 0.021(2) 0.0081(13) -0.0087(12) -0.0046(11) 0.0031(11)
C32 0.0117(13) 0.016(1) 0.0090(13) -0.0055(10) -0.0032(10) 0.0015(10)
C33 0.0124(13) 0.020(2) 0.0121(13) -0.0047(11) -0.0025(10) 0.0050(11)
C34 0.025(2) 0.012(1) 0.017(1) -0.0058(12) -0.0006(12) 0.0021(11)
C35 0.018(1) 0.019(1) 0.0120(13) -0.0105(11) 0.0005(11) -0.0039(11)
C36 0.0102(12) 0.021(2) 0.0099(13) -0.0080(11) 0.0006(10) -0.0007(11)
C37 0.0126(13) 0.0157(13) 0.0063(12) -0.0044(10) -0.0030(10) 0.0004(10)
C38 0.0093(12) 0.027(2) 0.0096(13) -0.0075(11) -0.0002(10) -0.0020(11)
C39 0.023(2) 0.020(2) 0.015(1) -0.0122(12) -0.0026(11) -0.0012(11)
C40 0.025(2) 0.013(1) 0.015(1) -0.0067(12) -0.0054(12) -0.0014(11)
C41 0.0139(13) 0.0143(13) 0.0106(13) -0.0031(11) -0.0065(10) 0.0027(10)
C42 0.0113(13) 0.014(1) 0.0111(13) -0.0055(11) -0.0017(10) 0.0001(10)
C43 0.0108(12) 0.0131(13) 0.0134(13) -0.0037(10) -0.0020(10) -0.0027(10)
C44 0.0151(13) 0.018(1) 0.0119(13) -0.0037(11) -0.0028(10) -0.0026(11)
C45 0.021(1) 0.023(2) 0.0085(13) -0.0086(12) -0.0063(11) -0.0007(11)
C46 0.0134(13) 0.019(1) 0.0086(12) -0.0047(11) -0.0053(10) 0.0014(10)
C47 0.0153(13) 0.0125(13) 0.0114(13) -0.0012(10) -0.0004(10) -0.0021(10)
C48 0.0151(13) 0.019(1) 0.019(2) -0.0075(11) -0.0039(11) -0.0029(11)
C49 0.016(1) 0.018(2) 0.028(2) 0.0017(12) 0.0007(12) -0.0023(12)
C50 0.0139(13) 0.016(1) 0.013(1) -0.0034(11) -0.0025(11) -0.0010(11)
C51 0.017(1) 0.012(1) 0.028(2) 0.0000(11) -0.0019(12) -0.0043(12)
C52 0.017(1) 0.019(2) 0.030(2) -0.0057(12) -0.0036(13) -0.0053(13)
C53 0.0140(13) 0.0147(13) 0.0089(12) -0.0031(11) -0.0032(10) -0.0007(10)
C54 0.0154(13) 0.019(1) 0.0074(12) -0.0005(11) -0.0025(10) -0.0048(10)
C55 0.0128(13) 0.025(2) 0.0097(13) 0.0026(11) -0.0038(10) -0.0031(11)
C56 0.018(1) 0.026(2) 0.013(1) -0.0128(12) -0.0056(11) 0.0029(11)
C57 0.018(1) 0.017(1) 0.0076(12) -0.0061(11) -0.0035(10) 0.0011(10)
C58 0.023(2) 0.0111(13) 0.0088(13) -0.0053(11) -0.0079(11) 0.0002(10)
C59 0.018(1) 0.018(1) 0.0118(13) -0.0047(11) -0.0068(11) -0.0031(11)
C60 0.016(1) 0.025(2) 0.0109(13) -0.0038(12) -0.0070(11) -0.0037(11)
C61 0.025(2) 0.021(2) 0.0073(13) 0.0037(12) -0.0087(11) -0.0027(11)
C62 0.022(1) 0.015(1) 0.0084(13) -0.0017(11) -0.0029(11) 0.0013(10)
C63 0.019(2) 0.014(1) 0.0098(13) -0.0037(11) -0.0067(11) 0.0003(10)
C64 0.020(1) 0.014(1) 0.0087(13) -0.0006(11) -0.0034(10) 0.0001(10)
C65 0.019(1) 0.028(2) 0.0094(13) -0.0003(12) -0.0065(11) 0.0005(11)
C66 0.016(1) 0.034(2) 0.011(1) -0.0046(13) -0.0072(11) -0.0049(12)
C67 0.021(1) 0.024(2) 0.0065(12) -0.0098(12) -0.0057(11) -0.0021(11)
C68 0.0137(13) 0.0160(13) 0.0064(12) -0.0032(11) -0.0047(10) -0.0029(10)
C69 0.021(1) 0.016(1) 0.0111(13) -0.0066(11) -0.0054(11) -0.0001(10)
C70 0.018(1) 0.028(2) 0.012(1) -0.0143(13) -0.0033(11) 0.0012(11)
C71 0.014(1) 0.030(2) 0.0084(13) -0.0028(12) -0.0021(10) -0.0034(11)
C72 0.0149(13) 0.017(1) 0.0089(13) 0.0003(11) -0.0006(10) -0.0046(10)
C73 0.0131(13) 0.0161(13) 0.0126(13) -0.0053(10) -0.0045(10) 0.0004(10)
C74 0.018(1) 0.033(2) 0.015(2) -0.0064(13) -0.0074(12) -0.0050(12)
C75 0.016(1) 0.020(2) 0.018(1) 0.0001(11) -0.0051(11) -0.0000(11)
C76 0.0116(13) 0.017(1) 0.0131(13) -0.0045(10) -0.0028(10) -0.0010(10)
C77 0.018(1) 0.022(2) 0.022(2) 0.0014(12) -0.0055(12) -0.0008(12)
C78 0.020(2) 0.033(2) 0.017(2) -0.0088(13) -0.0066(12) -0.0073(13)
C79 0.016(1) 0.018(1) 0.0116(13) -0.0010(11) -0.0060(11) 0.0002(11)
C80 0.015(1) 0.014(1) 0.014(1) -0.0014(11) -0.0030(11) 0.0011(10)
C81 0.015(1) 0.018(1) 0.0093(13) -0.0035(11) -0.0054(10) -0.0006(10)
C82 0.017(1) 0.015(1) 0.0125(13) -0.0047(11) -0.0053(11) 0.0002(10)
C83 0.0139(13) 0.019(2) 0.016(1) -0.0001(11) -0.0047(11) 0.0001(11)
C84 0.0116(13) 0.020(2) 0.015(1) -0.0026(11) -0.0031(11) -0.0001(11)
C85 0.0148(13) 0.018(2) 0.0103(13) -0.0030(11) -0.0060(10) 0.0011(11)
C86 0.0120(13) 0.023(2) 0.013(1) -0.0032(12) -0.0028(10) -0.0009(11)
C87 0.018(1) 0.015(1) 0.0117(13) -0.0042(11) -0.0059(11) -0.0004(10)
C88 0.0138(13) 0.021(2) 0.012(1) -0.0048(11) -0.0033(10) 0.0023(11)
C89 0.017(1) 0.019(2) 0.0107(13) -0.0059(12) -0.0047(11) 0.0017(11)
C90 0.016(1) 0.018(1) 0.013(1) -0.0056(11) -0.0048(11) -0.0002(11)
C91 0.020(2) 0.017(2) 0.020(2) -0.0029(12) -0.0061(12) -0.0027(11)
C92 0.019(2) 0.022(2) 0.019(2) -0.0035(13) -0.0047(12) 0.0032(12)
C93 0.017(1) 0.021(2) 0.018(2) -0.0065(12) -0.0058(12) 0.0033(12)
C94 0.018(1) 0.017(1) 0.016(1) -0.0046(12) -0.0066(11) 0.0017(11)
C95 0.019(1) 0.020(2) 0.0116(13) -0.0078(12) -0.0060(11) 0.0027(11)
C96 0.015(1) 0.017(1) 0.0121(13) -0.0052(11) -0.0047(10) 0.0006(10)
C97 0.015(1) 0.018(1) 0.012(1) -0.0034(11) -0.0018(11) 0.0027(11)
C98 0.017(1) 0.019(1) 0.0075(12) 0.0003(11) -0.0037(10) -0.0018(10)
C99 0.022(2) 0.020(2) 0.016(1) -0.0037(12) -0.0107(12) 0.0043(11)
C100 0.018(1) 0.022(2) 0.013(1) -0.0083(12) -0.0066(11) -0.0007(11)
C101 0.0134(13) 0.022(2) 0.018(2) -0.0036(12) -0.0051(11) 0.0037(12)
C102 0.0139(13) 0.022(2) 0.018(2) 0.0012(12) -0.0059(11) -0.0019(11)

loop_
_atom_type_symbol
_atom_type_description
_atom_type_scat_dispersion_real
_atom_type_scat_dispersion_imag
_atom_type_scat_source
C C 0.006 0.003
;
International Tables for Crystallography
(1992, Vol. C, Tables 4.2.6.8 and 6.1.1.4)
;
H H 0.000 0.000
;
International Tables for Crystallography
(1992, Vol. C, Table 6.1.1.4)
;
Fe Fe 0.349 0.972
;
International Tables for Crystallography
(1992, Vol. C, Tables 4.2.6.8 and 6.1.1.4)
;
N N 0.011 0.006
;
International Tables for Crystallography
(1992, Vol. C, Tables 4.2.6.8 and 6.1.1.4)
;
Ni Ni 0.320 1.265
;
International Tables for Crystallography
(1992, Vol. C, Tables 4.2.6.8 and 6.1.1.4)
;
S S 0.148 0.159
;
International Tables for Crystallography
(1992, Vol. C, Tables 4.2.6.8 and 6.1.1.4)
;

loop_
_geom_angle_atom_site_label_1
_geom_angle_site_symmetry_1
_geom_angle_atom_site_label_2
_geom_angle_site_symmetry_2
_geom_angle_atom_site_label_3
_geom_angle_site_symmetry_3
_geom_angle
_geom_angle_publ_flag
S1 . Ni1 . S2 . 92.7(2) yes
S1 . Ni1 . S3 . 88.1(2) yes
S2 . Ni1 . S3 . 178.11(3) yes
S1 . Ni1 . S4 . 178.15(3) yes
S2 . Ni1 . S4 . 86.6(3) yes
S3 . Ni1 . S4 . 92.7(3) yes
S5 . Ni2 . S6 . 92.8(2) yes
S5 . Ni2 . S7 . 87.6(2) yes
S6 . Ni2 . S7 . 178.30(3) yes
S5 . Ni2 . S8 . 178.86(3) yes
S6 . Ni2 . S8 . 86.9(3) yes
S7 . Ni2 . S8 . 92.6(3) yes
S9 . Ni3 . S10 . 92.4(3) yes
S9 . Ni3 . S11 . 179.16(3) yes
S10 . Ni3 . S11 . 86.8(2) yes
S9 . Ni3 . S12 . 87.9(3) yes
S10 . Ni3 . S12 . 177.32(3) yes
S11 . Ni3 . S12 . 92.9(3) yes
C1 . Fe1 . C2 . 39.40(15) yes
C1 . Fe1 . C3 . 67.0(2) yes
C2 . Fe1 . C3 . 40.28(15) yes
C1 . Fe1 . C4 . 67.0(2) yes
C2 . Fe1 . C4 . 67.4(2) yes
C3 . Fe1 . C4 . 40.37(18) yes
C1 . Fe1 . C5 . 39.49(15) yes
C2 . Fe1 . C5 . 66.7(2) yes
C3 . Fe1 . C5 . 67.4(2) yes
C4 . Fe1 . C5 . 40.17(16) yes
C1 . Fe1 . C6 . 110.9(2) yes
C2 . Fe1 . C6 . 125.63(17) yes
C3 . Fe1 . C6 . 160.51(13) yes
C4 . Fe1 . C6 . 158.46(14) yes
C5 . Fe1 . C6 . 124.3(2) yes
C1 . Fe1 . C7 . 121.42(18) yes
C2 . Fe1 . C7 . 106.9(2) yes
C3 . Fe1 . C7 . 123.2(2) yes
C4 . Fe1 . C7 . 160.41(14) yes
C5 . Fe1 . C7 . 156.74(14) yes
C1 . Fe1 . C8 . 155.02(14) yes
C2 . Fe1 . C8 . 119.8(2) yes
C3 . Fe1 . C8 . 106.0(2) yes
C4 . Fe1 . C8 . 124.24(17) yes
C5 . Fe1 . C8 . 162.22(13) yes
C1 . Fe1 . C9 . 163.86(13) yes
C2 . Fe1 . C9 . 155.26(13) yes
C3 . Fe1 . C9 . 120.78(19) yes
C4 . Fe1 . C9 . 108.9(2) yes
C5 . Fe1 . C9 . 127.35(18) yes
C1 . Fe1 . C10 . 128.1(2) yes
C2 . Fe1 . C10 . 162.43(13) yes
C3 . Fe1 . C10 . 156.90(13) yes
C4 . Fe1 . C10 . 123.62(16) yes
C5 . Fe1 . C10 . 111.71(19) yes
C6 . Fe1 . C7 . 39.82(17) yes
C6 . Fe1 . C8 . 67.27(19) yes
C7 . Fe1 . C8 . 40.74(14) yes
C6 . Fe1 . C9 . 66.83(19) yes
C7 . Fe1 . C9 . 67.9(2) yes
C8 . Fe1 . C9 . 40.46(16) yes
C6 . Fe1 . C10 . 39.47(13) yes
C7 . Fe1 . C10 . 67.23(18) yes
C8 . Fe1 . C10 . 67.5(2) yes
C9 . Fe1 . C10 . 39.92(17) yes
C11 . Fe2 . C12 . 40.70(14) yes
C11 . Fe2 . C13 . 68.2(2) yes
C12 . Fe2 . C13 . 40.65(16) yes
C11 . Fe2 . C14 . 68.6(2) yes
C12 . Fe2 . C14 . 68.7(2) yes
C13 . Fe2 . C14 . 40.52(18) yes
C11 . Fe2 . C15 . 41.15(18) yes
C12 . Fe2 . C15 . 69.0(2) yes
C13 . Fe2 . C15 . 68.3(2) yes
C14 . Fe2 . C15 . 40.63(16) yes
C11 . Fe2 . C16 . 111.49(19) yes
C12 . Fe2 . C16 . 123.74(18) yes
C13 . Fe2 . C16 . 157.03(14) yes
C14 . Fe2 . C16 . 162.33(14) yes
C15 . Fe2 . C16 . 127.67(17) yes
C11 . Fe2 . C17 . 123.33(19) yes
C12 . Fe2 . C17 . 158.85(14) yes
C13 . Fe2 . C17 . 159.43(14) yes
C14 . Fe2 . C17 . 123.57(17) yes
C15 . Fe2 . C17 . 108.06(19) yes
C11 . Fe2 . C18 . 156.24(14) yes
C12 . Fe2 . C18 . 159.73(14) yes
C13 . Fe2 . C18 . 122.0(2) yes
C14 . Fe2 . C18 . 104.3(3) yes
C15 . Fe2 . C18 . 118.85(19) yes
C11 . Fe2 . C19 . 162.71(14) yes
C12 . Fe2 . C19 . 124.1(2) yes
C13 . Fe2 . C19 . 105.4(2) yes
C14 . Fe2 . C19 . 117.7(3) yes
C15 . Fe2 . C19 . 153.20(16) yes
C11 . Fe2 . C20 . 127.7(2) yes
C12 . Fe2 . C20 . 109.1(2) yes
C13 . Fe2 . C20 . 120.63(19) yes
C14 . Fe2 . C20 . 153.86(14) yes
C15 . Fe2 . C20 . 164.90(13) yes
C16 . Fe2 . C17 . 40.54(15) yes
C16 . Fe2 . C18 . 68.2(3) yes
C17 . Fe2 . C18 . 40.58(16) yes
C16 . Fe2 . C19 . 67.8(2) yes
C17 . Fe2 . C19 . 68.2(2) yes
C18 . Fe2 . C19 . 40.84(18) yes
C16 . Fe2 . C20 . 40.07(14) yes
C17 . Fe2 . C20 . 68.0(2) yes
C18 . Fe2 . C20 . 68.4(2) yes
C19 . Fe2 . C20 . 40.51(17) yes
C27 . Fe3 . C28 . 40.33(15) yes
C27 . Fe3 . C29 . 68.1(3) yes
C28 . Fe3 . C29 . 40.79(16) yes
C27 . Fe3 . C30 . 68.0(2) yes
C28 . Fe3 . C30 . 68.5(2) yes
C29 . Fe3 . C30 . 40.79(19) yes
C27 . Fe3 . C31 . 40.10(14) yes
C28 . Fe3 . C31 . 67.8(2) yes
C29 . Fe3 . C31 . 68.1(2) yes
C30 . Fe3 . C31 . 40.50(17) yes
C27 . Fe3 . C32 . 111.8(2) yes
C28 . Fe3 . C32 . 123.81(17) yes
C29 . Fe3 . C32 . 156.92(15) yes
C30 . Fe3 . C32 . 162.16(14) yes
C31 . Fe3 . C32 . 127.8(2) yes
C27 . Fe3 . C33 . 127.65(17) yes
C28 . Fe3 . C33 . 108.3(2) yes
C29 . Fe3 . C33 . 119.2(2) yes
C30 . Fe3 . C33 . 153.30(16) yes
C31 . Fe3 . C33 . 164.90(13) yes
C27 . Fe3 . C34 . 162.27(14) yes
C28 . Fe3 . C34 . 123.7(2) yes
C29 . Fe3 . C34 . 104.3(2) yes
C30 . Fe3 . C34 . 117.43(19) yes
C31 . Fe3 . C34 . 153.76(14) yes
C27 . Fe3 . C35 . 157.14(14) yes
C28 . Fe3 . C35 . 159.27(13) yes
C29 . Fe3 . C35 . 121.5(2) yes
C30 . Fe3 . C35 . 104.8(2) yes
C31 . Fe3 . C35 . 120.55(19) yes
C27 . Fe3 . C36 . 124.1(2) yes
C28 . Fe3 . C36 . 159.31(14) yes
C29 . Fe3 . C36 . 158.94(14) yes
C30 . Fe3 . C36 . 123.39(17) yes
C31 . Fe3 . C36 . 109.0(2) yes
C32 . Fe3 . C33 . 41.20(18) yes
C32 . Fe3 . C34 . 68.6(2) yes
C33 . Fe3 . C34 . 40.75(15) yes
C32 . Fe3 . C35 . 68.1(2) yes
C33 . Fe3 . C35 . 68.4(2) yes
C34 . Fe3 . C35 . 40.50(16) yes
C32 . Fe3 . C36 . 40.78(14) yes
C33 . Fe3 . C36 . 69.14(18) yes
C34 . Fe3 . C36 . 68.6(2) yes
C35 . Fe3 . C36 . 40.51(18) yes
C37 . Fe4 . C38 . 39.63(13) yes
C37 . Fe4 . C39 . 66.8(2) yes
C38 . Fe4 . C39 . 39.66(16) yes
C37 . Fe4 . C40 . 67.07(19) yes
C38 . Fe4 . C40 . 67.2(2) yes
C39 . Fe4 . C40 . 40.56(18) yes
C37 . Fe4 . C41 . 39.82(17) yes
C38 . Fe4 . C41 . 67.2(2) yes
C39 . Fe4 . C41 . 68.0(2) yes
C40 . Fe4 . C41 . 40.52(15) yes
C37 . Fe4 . C42 . 110.64(19) yes
C38 . Fe4 . C42 . 127.65(17) yes
C39 . Fe4 . C42 . 163.00(13) yes
C40 . Fe4 . C42 . 155.67(14) yes
C41 . Fe4 . C42 . 121.78(18) yes
C37 . Fe4 . C43 . 125.26(17) yes
C38 . Fe4 . C43 . 161.94(13) yes
C39 . Fe4 . C43 . 156.21(14) yes
C40 . Fe4 . C43 . 120.56(18) yes
C41 . Fe4 . C43 . 107.18(18) yes
C37 . Fe4 . C44 . 159.98(13) yes
C38 . Fe4 . C44 . 157.53(13) yes
C39 . Fe4 . C44 . 121.6(2) yes
C40 . Fe4 . C44 . 106.6(3) yes
C41 . Fe4 . C44 . 123.05(19) yes
C37 . Fe4 . C45 . 158.82(14) yes
C38 . Fe4 . C45 . 123.6(2) yes
C39 . Fe4 . C45 . 108.6(2) yes
C40 . Fe4 . C45 . 123.9(2) yes
C41 . Fe4 . C45 . 159.90(14) yes
C37 . Fe4 . C46 . 124.33(19) yes
C38 . Fe4 . C46 . 111.4(2) yes
C39 . Fe4 . C46 . 126.73(19) yes
C40 . Fe4 . C46 . 161.92(13) yes
C41 . Fe4 . C46 . 157.16(13) yes
C42 . Fe4 . C43 . 39.31(15) yes
C42 . Fe4 . C44 . 66.8(2) yes
C43 . Fe4 . C44 . 40.04(15) yes
C42 . Fe4 . C45 . 67.3(2) yes
C43 . Fe4 . C45 . 67.5(2) yes
C44 . Fe4 . C45 . 40.48(18) yes
C42 . Fe4 . C46 . 39.50(15) yes
C43 . Fe4 . C46 . 66.6(2) yes
C44 . Fe4 . C46 . 67.4(2) yes
C45 . Fe4 . C46 . 40.47(15) yes
C53 . Fe5 . C54 . 40.07(16) yes
C53 . Fe5 . C55 . 67.7(2) yes
C54 . Fe5 . C55 . 40.41(17) yes
C53 . Fe5 . C56 . 67.9(2) yes
C54 . Fe5 . C56 . 68.0(2) yes
C55 . Fe5 . C56 . 40.54(19) yes
C53 . Fe5 . C57 . 39.95(15) yes
C54 . Fe5 . C57 . 67.5(2) yes
C55 . Fe5 . C57 . 68.0(2) yes
C56 . Fe5 . C57 . 40.70(17) yes
C53 . Fe5 . C58 . 112.3(2) yes
C54 . Fe5 . C58 . 129.27(19) yes
C55 . Fe5 . C58 . 164.17(14) yes
C56 . Fe5 . C58 . 155.19(16) yes
C57 . Fe5 . C58 . 123.0(2) yes
C53 . Fe5 . C59 . 132.44(18) yes
C54 . Fe5 . C59 . 168.44(12) yes
C55 . Fe5 . C59 . 151.06(15) yes
C56 . Fe5 . C59 . 120.0(2) yes
C57 . Fe5 . C59 . 112.4(3) yes
C53 . Fe5 . C60 . 168.75(13) yes
C54 . Fe5 . C60 . 148.86(15) yes
C55 . Fe5 . C60 . 115.6(2) yes
C56 . Fe5 . C60 . 107.1(2) yes
C57 . Fe5 . C60 . 129.8(2) yes
C53 . Fe5 . C61 . 150.43(15) yes
C54 . Fe5 . C61 . 115.0(2) yes
C55 . Fe5 . C61 . 103.6(2) yes
C56 . Fe5 . C61 . 124.7(2) yes
C57 . Fe5 . C61 . 164.59(13) yes
C53 . Fe5 . C62 . 119.6(2) yes
C54 . Fe5 . C62 . 106.6(2) yes
C55 . Fe5 . C62 . 124.6(2) yes
C56 . Fe5 . C62 . 162.32(14) yes
C57 . Fe5 . C62 . 154.59(15) yes
C58 . Fe5 . C59 . 40.31(17) yes
C58 . Fe5 . C60 . 67.8(2) yes
C59 . Fe5 . C60 . 40.33(16) yes
C58 . Fe5 . C61 . 68.3(2) yes
C59 . Fe5 . C61 . 68.4(2) yes
C60 . Fe5 . C61 . 40.75(17) yes
C58 . Fe5 . C62 . 40.57(16) yes
C59 . Fe5 . C62 . 68.3(2) yes
C60 . Fe5 . C62 . 68.3(2) yes
C61 . Fe5 . C62 . 40.80(18) yes
C63 . Fe6 . C64 . 40.50(16) yes
C63 . Fe6 . C65 . 67.9(2) yes
C64 . Fe6 . C65 . 40.60(17) yes
C63 . Fe6 . C66 . 67.7(2) yes
C64 . Fe6 . C66 . 68.3(2) yes
C65 . Fe6 . C66 . 40.64(19) yes
C63 . Fe6 . C67 . 40.02(17) yes
C64 . Fe6 . C67 . 68.1(3) yes
C65 . Fe6 . C67 . 68.1(3) yes
C66 . Fe6 . C67 . 40.50(17) yes
C63 . Fe6 . C68 . 113.5(2) yes
C64 . Fe6 . C68 . 118.8(2) yes
C65 . Fe6 . C68 . 148.36(16) yes
C66 . Fe6 . C68 . 170.99(13) yes
C67 . Fe6 . C68 . 134.73(18) yes
C63 . Fe6 . C69 . 122.0(2) yes
C64 . Fe6 . C69 . 152.79(15) yes
C65 . Fe6 . C69 . 166.60(13) yes
C66 . Fe6 . C69 . 131.21(18) yes
C67 . Fe6 . C69 . 112.7(2) yes
C63 . Fe6 . C70 . 152.46(15) yes
C64 . Fe6 . C70 . 164.87(13) yes
C65 . Fe6 . C70 . 126.5(2) yes
C66 . Fe6 . C70 . 106.7(2) yes
C67 . Fe6 . C70 . 118.1(2) yes
C63 . Fe6 . C71 . 167.01(14) yes
C64 . Fe6 . C71 . 126.9(2) yes
C65 . Fe6 . C71 . 104.0(3) yes
C66 . Fe6 . C71 . 113.3(2) yes
C67 . Fe6 . C71 . 148.06(15) yes
C63 . Fe6 . C72 . 132.30(19) yes
C64 . Fe6 . C72 . 108.0(3) yes
C65 . Fe6 . C72 . 114.2(3) yes
C66 . Fe6 . C72 . 146.13(16) yes
C67 . Fe6 . C72 . 171.58(12) yes
C68 . Fe6 . C69 . 40.10(15) yes
C68 . Fe6 . C70 . 67.8(2) yes
C69 . Fe6 . C70 . 40.51(17) yes
C68 . Fe6 . C71 . 67.7(2) yes
C69 . Fe6 . C71 . 67.9(2) yes
C70 . Fe6 . C71 . 40.5(2) yes
C68 . Fe6 . C72 . 39.79(16) yes
C69 . Fe6 . C72 . 67.2(3) yes
C70 . Fe6 . C72 . 67.6(2) yes
C71 . Fe6 . C72 . 40.28(17) yes
Ni1 . S1 . C79 . 102.9(3) yes
Ni1 . S2 . C80 . 103.1(3) yes
Ni1 . S3 . C81 . 103.5(2) yes
Ni1 . S4 . C82 . 103.2(3) yes
Ni2 . S5 . C87 . 103.0(3) yes
Ni2 . S6 . C88 . 103.8(2) yes
Ni2 . S7 . C89 . 103.6(2) yes
Ni2 . S8 . C90 . 103.2(3) yes
Ni3 . S9 . C96 . 103.3(3) yes
Ni3 . S10 . C95 . 103.6(3) yes
Ni3 . S11 . C97 . 103.2(3) yes
Ni3 . S12 . C98 . 102.9(3) yes
Fe1 . C1 . C2 . 68.5(2) yes
Fe1 . C1 . C5 . 68.5(2) yes
C2 . C1 . C5 . 107.2(3) yes
Fe1 . C1 . C21 . 126.3(3) yes
C2 . C1 . C21 . 124.8(3) yes
C5 . C1 . C21 . 128.0(3) yes
Fe1 . C2 . C1 . 72.1(2) yes
Fe1 . C2 . C3 . 68.8(2) yes
C1 . C2 . C3 . 108.6(3) yes
Fe1 . C2 . H41 . 125.68(17) no
C1 . C2 . H41 . 125.7(2) no
C3 . C2 . H41 . 125.7(2) no
Fe1 . C3 . C2 . 70.9(3) yes
Fe1 . C3 . C4 . 69.6(3) yes
C2 . C3 . C4 . 107.6(3) yes
Fe1 . C3 . H42 . 126.17(16) no
C2 . C3 . H42 . 126.2(2) no
C4 . C3 . H42 . 126.2(2) no
Fe1 . C4 . C3 . 70.0(2) yes
Fe1 . C4 . C5 . 71.2(2) yes
C3 . C4 . C5 . 108.1(3) yes
Fe1 . C4 . H43 . 125.92(14) no
C3 . C4 . H43 . 125.9(2) no
C5 . C4 . H43 . 125.9(2) no
Fe1 . C5 . C1 . 72.0(3) yes
Fe1 . C5 . C4 . 68.7(3) yes
C1 . C5 . C4 . 108.4(3) yes
Fe1 . C5 . H44 . 125.78(15) no
C1 . C5 . H44 . 125.8(2) no
C4 . C5 . H44 . 125.8(2) no
Fe1 . C6 . C7 . 67.5(3) yes
Fe1 . C6 . C10 . 68.7(2) yes
C7 . C6 . C10 . 107.2(3) yes
Fe1 . C6 . C11 . 123.8(2) yes
C7 . C6 . C11 . 126.1(3) yes
C10 . C6 . C11 . 126.3(3) yes
Fe1 . C7 . C6 . 72.7(3) yes
Fe1 . C7 . C8 . 69.3(2) yes
C6 . C7 . C8 . 108.2(3) yes
Fe1 . C7 . H37 . 125.86(14) no
C6 . C7 . H37 . 125.9(2) no
C8 . C7 . H37 . 125.9(2) no
Fe1 . C8 . C7 . 70.0(3) yes
Fe1 . C8 . C9 . 70.3(2) yes
C7 . C8 . C9 . 107.7(3) yes
Fe1 . C8 . H38 . 126.14(19) no
C7 . C8 . H38 . 126.2(2) no
C9 . C8 . H38 . 126.1(2) no
Fe1 . C9 . C8 . 69.2(3) yes
Fe1 . C9 . C10 . 70.8(3) yes
C8 . C9 . C10 . 108.0(3) yes
Fe1 . C9 . H39 . 126.02(16) no
C8 . C9 . H39 . 126.0(2) no
C10 . C9 . H39 . 126.0(2) no
Fe1 . C10 . C6 . 71.9(2) yes
Fe1 . C10 . C9 . 69.3(2) yes
C6 . C10 . C9 . 108.8(3) yes
Fe1 . C10 . H40 . 125.58(18) no
C6 . C10 . H40 . 125.6(2) no
C9 . C10 . H40 . 125.6(2) no
Fe2 . C11 . C6 . 124.1(2) yes
Fe2 . C11 . C12 . 69.6(2) yes
C6 . C11 . C12 . 125.7(3) yes
Fe2 . C11 . C15 . 68.9(3) yes
C6 . C11 . C15 . 126.3(3) yes
C12 . C11 . C15 . 107.8(3) yes
Fe2 . C12 . C11 . 69.7(2) yes
Fe2 . C12 . C13 . 69.6(2) yes
C11 . C12 . C13 . 107.5(3) yes
Fe2 . C12 . H35 . 126.28(18) no
C11 . C12 . H35 . 126.3(2) no
C13 . C12 . H35 . 126.3(2) no
Fe2 . C13 . C12 . 69.8(3) yes
Fe2 . C13 . C14 . 69.5(3) yes
C12 . C13 . C14 . 108.7(3) yes
Fe2 . C13 . H33 . 125.63(15) no
C12 . C13 . H33 . 125.6(2) no
C14 . C13 . H33 . 125.6(2) no
Fe2 . C14 . C13 . 70.0(2) yes
Fe2 . C14 . C15 . 69.6(3) yes
C13 . C14 . C15 . 108.2(3) yes
Fe2 . C14 . H34 . 125.91(19) no
C13 . C14 . H34 . 125.9(2) no
C15 . C14 . H34 . 125.9(2) no
Fe2 . C15 . C11 . 70.0(3) yes
Fe2 . C15 . C14 . 69.8(2) yes
C11 . C15 . C14 . 107.8(3) yes
Fe2 . C15 . H36 . 126.09(14) no
C11 . C15 . H36 . 126.1(2) no
C14 . C15 . H36 . 126.1(2) no
Fe2 . C16 . C17 . 68.7(2) yes
Fe2 . C16 . C20 . 69.4(2) yes
C17 . C16 . C20 . 107.8(3) yes
Fe2 . C16 . C24 . 129.2(3) yes
C17 . C16 . C24 . 124.7(3) yes
C20 . C16 . C24 . 127.5(3) yes
Fe2 . C17 . C16 . 70.7(2) yes
Fe2 . C17 . C18 . 69.3(2) yes
C16 . C17 . C18 . 108.2(3) yes
Fe2 . C17 . H28 . 125.91(16) no
C16 . C17 . H28 . 125.9(2) no
C18 . C17 . H28 . 125.9(2) no
Fe2 . C18 . C17 . 70.1(3) yes
Fe2 . C18 . C19 . 69.8(3) yes
C17 . C18 . C19 . 107.8(3) yes
Fe2 . C18 . H29 . 126.10(17) no
C17 . C18 . H29 . 126.1(2) no
C19 . C18 . H29 . 126.1(2) no
Fe2 . C19 . C18 . 69.4(2) yes
Fe2 . C19 . C20 . 70.4(2) yes
C18 . C19 . C20 . 108.2(3) yes
Fe2 . C19 . H30 . 125.91(15) no
C18 . C19 . H30 . 125.9(2) no
C20 . C19 . H30 . 125.9(2) no
Fe2 . C20 . C16 . 70.5(3) yes
Fe2 . C20 . C19 . 69.1(3) yes
C16 . C20 . C19 . 108.1(3) yes
Fe2 . C20 . H31 . 125.96(15) no
C16 . C20 . H31 . 125.9(2) no
C19 . C20 . H31 . 126.0(2) no
C1 . C21 . C22 . 109.8(3) yes
C1 . C21 . C23 . 112.5(3) yes
C22 . C21 . C23 . 111.0(3) yes
C1 . C21 . H45 . 107.8(3) no
C22 . C21 . H45 . 107.8(3) no
C23 . C21 . H45 . 107.8(3) no
C21 . C22 . H67 . 109.5(3) no
C21 . C22 . H68 . 109.5(3) no
H67 . C22 . H68 . 109.5(2) no
C21 . C22 . H69 . 109.5(3) no
H67 . C22 . H69 . 109.47(19) no
H68 . C22 . H69 . 109.5(3) no
C21 . C23 . H70 . 109.5(3) no
C21 . C23 . H71 . 109.5(3) no
H70 . C23 . H71 . 109.47(15) no
C21 . C23 . H72 . 109.5(3) no
H70 . C23 . H72 . 109.48(15) no
H71 . C23 . H72 . 109.47(18) no
C16 . C24 . C25 . 112.3(3) yes
C16 . C24 . C26 . 109.8(3) yes
C25 . C24 . C26 . 110.3(3) yes
C16 . C24 . H32 . 108.1(3) no
C25 . C24 . H32 . 108.1(2) no
C26 . C24 . H32 . 108.1(3) no
C24 . C25 . H73 . 109.5(3) no
C24 . C25 . H74 . 109.5(2) no
H73 . C25 . H74 . 109.5(2) no
C24 . C25 . H75 . 109.5(2) no
H73 . C25 . H75 . 109.47(18) no
H74 . C25 . H75 . 109.48(13) no
C24 . C26 . H76 . 109.5(3) no
C24 . C26 . H77 . 109.5(3) no
H76 . C26 . H77 . 109.48(18) no
C24 . C26 . H78 . 109.5(3) no
H76 . C26 . H78 . 109.5(2) no
H77 . C26 . H78 . 109.47(14) no
Fe3 . C27 . C28 . 69.0(2) yes
Fe3 . C27 . C31 . 69.6(2) yes
C28 . C27 . C31 . 107.9(3) yes
Fe3 . C27 . C47 . 129.6(3) yes
C28 . C27 . C47 . 124.6(3) yes
C31 . C27 . C47 . 127.5(3) yes
Fe3 . C28 . C27 . 70.7(2) yes
Fe3 . C28 . C29 . 69.2(2) yes
C27 . C28 . C29 . 108.0(3) yes
Fe3 . C28 . H26 . 125.99(17) no
C27 . C28 . H26 . 126.0(2) no
C29 . C28 . H26 . 126.0(2) no
Fe3 . C29 . C28 . 70.0(3) yes
Fe3 . C29 . C30 . 69.6(3) yes
C28 . C29 . C30 . 107.9(4) yes
Fe3 . C29 . H25 . 126.05(17) no
C28 . C29 . H25 . 126.1(2) no
C30 . C29 . H25 . 126.1(2) no
Fe3 . C30 . C29 . 69.6(2) yes
Fe3 . C30 . C31 . 70.6(2) yes
C29 . C30 . C31 . 107.9(3) yes
Fe3 . C30 . H24 . 126.05(15) no
C29 . C30 . H24 . 126.0(2) no
C31 . C30 . H24 . 126.0(2) no
Fe3 . C31 . C27 . 70.3(3) yes
Fe3 . C31 . C30 . 68.9(3) yes
C27 . C31 . C30 . 108.3(3) yes
Fe3 . C31 . H23 . 125.84(15) no
C27 . C31 . H23 . 125.8(2) no
C30 . C31 . H23 . 125.8(2) no
Fe3 . C32 . C33 . 69.1(3) yes
Fe3 . C32 . C36 . 69.5(2) yes
C33 . C32 . C36 . 108.0(3) yes
Fe3 . C32 . C37 . 123.6(2) yes
C33 . C32 . C37 . 126.1(3) yes
C36 . C32 . C37 . 125.8(3) yes
Fe3 . C33 . C32 . 69.7(3) yes
Fe3 . C33 . C34 . 69.8(2) yes
C32 . C33 . C34 . 107.4(3) yes
Fe3 . C33 . H22 . 126.31(14) no
C32 . C33 . H22 . 126.3(2) no
C34 . C33 . H22 . 126.3(2) no
Fe3 . C34 . C33 . 69.5(2) yes
Fe3 . C34 . C35 . 69.8(2) yes
C33 . C34 . C35 . 108.1(3) yes
Fe3 . C34 . H21 . 125.93(19) no
C33 . C34 . H21 . 125.9(2) no
C35 . C34 . H21 . 125.9(2) no
Fe3 . C35 . C34 . 69.7(3) yes
Fe3 . C35 . C36 . 69.7(3) yes
C34 . C35 . C36 . 108.9(3) yes
Fe3 . C35 . H20 . 125.52(15) no
C34 . C35 . H20 . 125.5(2) no
C36 . C35 . H20 . 125.5(2) no
Fe3 . C36 . C32 . 69.8(2) yes
Fe3 . C36 . C35 . 69.7(2) yes
C32 . C36 . C35 . 107.5(3) yes
Fe3 . C36 . H19 . 126.24(18) no
C32 . C36 . H19 . 126.2(2) no
C35 . C36 . H19 . 126.2(2) no
Fe4 . C37 . C32 . 124.6(2) yes
Fe4 . C37 . C38 . 68.9(2) yes
C32 . C37 . C38 . 125.8(3) yes
Fe4 . C37 . C41 . 67.6(2) yes
C32 . C37 . C41 . 126.8(3) yes
C38 . C37 . C41 . 107.2(3) yes
Fe4 . C38 . C37 . 71.4(2) yes
Fe4 . C38 . C39 . 68.8(2) yes
C37 . C38 . C39 . 108.6(3) yes
Fe4 . C38 . H18 . 125.69(18) no
C37 . C38 . H18 . 125.7(2) no
C39 . C38 . H18 . 125.7(2) no
Fe4 . C39 . C38 . 71.5(3) yes
Fe4 . C39 . C40 . 69.5(3) yes
C38 . C39 . C40 . 108.2(3) yes
Fe4 . C39 . H17 . 125.91(16) no
C38 . C39 . H17 . 125.9(2) no
C40 . C39 . H17 . 125.9(2) no
Fe4 . C40 . C39 . 70.0(2) yes
Fe4 . C40 . C41 . 70.1(3) yes
C39 . C40 . C41 . 107.8(3) yes
Fe4 . C40 . H16 . 126.1(2) no
C39 . C40 . H16 . 126.1(2) no
C41 . C40 . H16 . 126.1(2) no
Fe4 . C41 . C37 . 72.5(3) yes
Fe4 . C41 . C40 . 69.4(2) yes
C37 . C41 . C40 . 108.1(3) yes
Fe4 . C41 . H15 . 125.91(14) no
C37 . C41 . H15 . 125.9(2) no
C40 . C41 . H15 . 125.9(2) no
Fe4 . C42 . C43 . 68.5(3) yes
Fe4 . C42 . C46 . 68.5(2) yes
C43 . C42 . C46 . 107.2(3) yes
Fe4 . C42 . C50 . 125.4(3) yes
C43 . C42 . C50 . 125.3(3) yes
C46 . C42 . C50 . 127.5(3) yes
Fe4 . C43 . C42 . 72.1(2) yes
Fe4 . C43 . C44 . 68.6(2) yes
C42 . C43 . C44 . 108.7(3) yes
Fe4 . C43 . H12 . 125.66(18) no
C42 . C43 . H12 . 125.7(2) no
C44 . C43 . H12 . 125.7(2) no
Fe4 . C44 . C43 . 71.4(3) yes
Fe4 . C44 . C45 . 70.2(3) yes
C43 . C44 . C45 . 108.6(3) yes
Fe4 . C44 . H11 . 125.69(16) no
C43 . C44 . H11 . 125.7(2) no
C45 . C44 . H11 . 125.7(2) no
Fe4 . C45 . C44 . 69.3(2) yes
Fe4 . C45 . C46 . 70.7(2) yes
C44 . C45 . C46 . 106.9(3) yes
Fe4 . C45 . H13 . 126.55(14) no
C44 . C45 . H13 . 126.5(2) no
C46 . C45 . H13 . 126.5(2) no
Fe4 . C46 . C42 . 72.0(2) yes
Fe4 . C46 . C45 . 68.8(3) yes
C42 . C46 . C45 . 108.7(3) yes
Fe4 . C46 . H14 . 125.66(16) no
C42 . C46 . H14 . 125.6(2) no
C45 . C46 . H14 . 125.7(2) no
C27 . C47 . C48 . 109.5(3) yes
C27 . C47 . C49 . 113.1(3) yes
C48 . C47 . C49 . 110.1(3) yes
C27 . C47 . H27 . 108.0(3) no
C48 . C47 . H27 . 108.0(3) no
C49 . C47 . H27 . 108.0(2) no
C47 . C48 . H52 . 109.5(3) no
C47 . C48 . H53 . 109.5(3) no
H52 . C48 . H53 . 109.5(2) no
C47 . C48 . H54 . 109.5(3) no
H52 . C48 . H54 . 109.47(17) no
H53 . C48 . H54 . 109.5(2) no
C47 . C49 . H55 . 109.5(2) no
C47 . C49 . H56 . 109.5(3) no
H55 . C49 . H56 . 109.47(14) no
C47 . C49 . H57 . 109.5(3) no
H55 . C49 . H57 . 109.47(14) no
H56 . C49 . H57 . 109.47(18) no
C42 . C50 . C51 . 112.4(3) yes
C42 . C50 . C52 . 109.8(3) yes
C51 . C50 . C52 . 110.5(3) yes
C42 . C50 . H10 . 108.0(3) no
C51 . C50 . H10 . 108.0(3) no
C52 . C50 . H10 . 108.0(3) no
C50 . C51 . H49 . 109.5(3) no
C50 . C51 . H50 . 109.5(2) no
H49 . C51 . H50 . 109.5(3) no
C50 . C51 . H51 . 109.5(3) no
H49 . C51 . H51 . 109.47(18) no
H50 . C51 . H51 . 109.48(15) no
C50 . C52 . H46 . 109.5(3) no
C50 . C52 . H47 . 109.5(3) no
H46 . C52 . H47 . 109.46(19) no
C50 . C52 . H48 . 109.5(2) no
H46 . C52 . H48 . 109.5(2) no
H47 . C52 . H48 . 109.48(16) no
Fe5 . C53 . C54 . 68.5(2) yes
Fe5 . C53 . C57 . 68.8(2) yes
C54 . C53 . C57 . 107.2(3) yes
Fe5 . C53 . C73 . 128.4(3) yes
C54 . C53 . C73 . 124.9(3) yes
C57 . C53 . C73 . 128.0(3) yes
Fe5 . C54 . C53 . 71.5(3) yes
Fe5 . C54 . C55 . 69.4(2) yes
C53 . C54 . C55 . 108.7(4) yes
Fe5 . C54 . H82 . 125.66(19) no
C53 . C54 . H82 . 125.7(3) no
C55 . C54 . H82 . 125.6(2) no
Fe5 . C55 . C54 . 70.2(3) yes
Fe5 . C55 . C56 . 69.5(3) yes
C54 . C55 . C56 . 108.0(3) yes
Fe5 . C55 . H79 . 126.02(19) no
C54 . C55 . H79 . 126.0(2) no
C56 . C55 . H79 . 126.0(2) no
Fe5 . C56 . C55 . 70.0(3) yes
Fe5 . C56 . C57 . 70.5(3) yes
C55 . C56 . C57 . 107.8(3) yes
Fe5 . C56 . H80 . 126.09(19) no
C55 . C56 . H80 . 126.1(2) no
C57 . C56 . H80 . 126.1(2) no
Fe5 . C57 . C53 . 71.3(3) yes
Fe5 . C57 . C56 . 68.8(2) yes
C53 . C57 . C56 . 108.4(4) yes
Fe5 . C57 . H81 . 125.8(2) no
C53 . C57 . H81 . 125.8(3) no
C56 . C57 . H81 . 125.8(2) no
Fe5 . C58 . C59 . 69.0(3) yes
Fe5 . C58 . C62 . 68.1(2) yes
C59 . C58 . C62 . 107.3(4) yes
Fe5 . C58 . C63 . 123.9(3) yes
C59 . C58 . C63 . 126.6(3) yes
C62 . C58 . C63 . 125.9(3) yes
Fe5 . C59 . C58 . 70.7(2) yes
Fe5 . C59 . C60 . 69.3(2) yes
C58 . C59 . C60 . 108.1(4) yes
Fe5 . C59 . H84 . 125.95(19) no
C58 . C59 . H84 . 126.0(3) no
C60 . C59 . H84 . 126.0(2) no
Fe5 . C60 . C59 . 70.4(3) yes
Fe5 . C60 . C61 . 69.2(2) yes
C59 . C60 . C61 . 108.6(4) yes
Fe5 . C60 . H85 . 125.72(18) no
C59 . C60 . H85 . 125.7(3) no
C61 . C60 . H85 . 125.7(2) no
Fe5 . C61 . C60 . 70.0(3) yes
Fe5 . C61 . C62 . 69.7(3) yes
C60 . C61 . C62 . 107.6(3) yes
Fe5 . C61 . H83 . 126.2(2) no
C60 . C61 . H83 . 126.2(2) no
C62 . C61 . H83 . 126.2(2) no
Fe5 . C62 . C58 . 71.3(3) yes
Fe5 . C62 . C61 . 69.5(2) yes
C58 . C62 . C61 . 108.4(4) yes
Fe5 . C62 . H86 . 125.8(2) no
C58 . C62 . H86 . 125.8(2) no
C61 . C62 . H86 . 125.8(2) no
Fe6 . C63 . C58 . 124.7(3) yes
Fe6 . C63 . C64 . 67.9(2) yes
C58 . C63 . C64 . 126.6(3) yes
Fe6 . C63 . C67 . 69.1(3) yes
C58 . C63 . C67 . 125.9(3) yes
C64 . C63 . C67 . 107.4(3) yes
Fe6 . C64 . C63 . 71.6(3) yes
Fe6 . C64 . C65 . 69.3(2) yes
C63 . C64 . C65 . 108.1(4) yes
Fe6 . C64 . H7 . 126.0(2) no
C63 . C64 . H7 . 126.0(2) no
C65 . C64 . H7 . 126.0(2) no
Fe6 . C65 . C64 . 70.1(3) yes
Fe6 . C65 . C66 . 70.3(3) yes
C64 . C65 . C66 . 108.5(3) yes
Fe6 . C65 . H6 . 125.7(2) no
C64 . C65 . H6 . 125.7(2) no
C66 . C65 . H6 . 125.7(2) no
Fe6 . C66 . C65 . 69.0(2) yes
Fe6 . C66 . C67 . 70.5(3) yes
C65 . C66 . C67 . 107.8(3) yes
Fe6 . C66 . H5 . 126.12(18) no
C65 . C66 . H5 . 126.1(2) no
C67 . C66 . H5 . 126.1(3) no
Fe6 . C67 . C63 . 70.9(2) yes
Fe6 . C67 . C66 . 69.0(2) yes
C63 . C67 . C66 . 108.2(4) yes
Fe6 . C67 . H8 . 125.89(19) no
C63 . C67 . H8 . 125.9(3) no
C66 . C67 . H8 . 125.9(2) no
Fe6 . C68 . C69 . 68.7(2) yes
Fe6 . C68 . C72 . 68.6(2) yes
C69 . C68 . C72 . 106.7(3) yes
Fe6 . C68 . C76 . 128.1(3) yes
C69 . C68 . C76 . 127.7(3) yes
C72 . C68 . C76 . 125.6(3) yes
Fe6 . C69 . C68 . 71.2(3) yes
Fe6 . C69 . C70 . 68.8(2) yes
C68 . C69 . C70 . 108.3(4) yes
Fe6 . C69 . H4 . 125.9(2) no
C68 . C69 . H4 . 125.8(3) no
C70 . C69 . H4 . 125.9(2) no
Fe6 . C70 . C69 . 70.7(3) yes
Fe6 . C70 . C71 . 70.1(3) yes
C69 . C70 . C71 . 108.1(3) yes
Fe6 . C70 . H1 . 125.95(19) no
C69 . C70 . H1 . 125.9(2) no
C71 . C70 . H1 . 126.0(2) no
Fe6 . C71 . C70 . 69.4(3) yes
Fe6 . C71 . C72 . 70.2(3) yes
C70 . C71 . C72 . 107.4(3) yes
Fe6 . C71 . H2 . 126.31(19) no
C70 . C71 . H2 . 126.3(2) no
C72 . C71 . H2 . 126.3(2) no
Fe6 . C72 . C68 . 71.6(3) yes
Fe6 . C72 . C71 . 69.5(2) yes
C68 . C72 . C71 . 109.5(4) yes
Fe6 . C72 . H3 . 125.24(19) no
C68 . C72 . H3 . 125.2(3) no
C71 . C72 . H3 . 125.3(2) no
C53 . C73 . C74 . 109.1(3) yes
C53 . C73 . C75 . 112.5(3) yes
C74 . C73 . C75 . 110.4(3) yes
C53 . C73 . H90 . 108.3(2) no
C74 . C73 . H90 . 108.2(2) no
C75 . C73 . H90 . 108.3(2) no
C73 . C74 . H87 . 109.5(3) no
C73 . C74 . H88 . 109.5(3) no
H87 . C74 . H88 . 109.47(15) no
C73 . C74 . H89 . 109.4(2) no
H87 . C74 . H89 . 109.48(15) no
H88 . C74 . H89 . 109.48(18) no
C73 . C75 . H64 . 109.5(2) no
C73 . C75 . H65 . 109.5(2) no
H64 . C75 . H65 . 109.5(2) no
C73 . C75 . H66 . 109.5(3) no
H64 . C75 . H66 . 109.47(19) no
H65 . C75 . H66 . 109.47(19) no
C68 . C76 . C77 . 112.5(3) yes
C68 . C76 . C78 . 108.8(3) yes
C77 . C76 . C78 . 111.0(3) yes
C68 . C76 . H9 . 108.1(2) no
C77 . C76 . H9 . 108.1(3) no
C78 . C76 . H9 . 108.1(2) no
C76 . C77 . H61 . 109.5(2) no
C76 . C77 . H62 . 109.4(3) no
H61 . C77 . H62 . 109.47(16) no
C76 . C77 . H63 . 109.5(3) no
H61 . C77 . H63 . 109.48(18) no
H62 . C77 . H63 . 109.48(19) no
C76 . C78 . H58 . 109.5(2) no
C76 . C78 . H59 . 109.5(2) no
H58 . C78 . H59 . 109.48(15) no
C76 . C78 . H60 . 109.5(3) no
H58 . C78 . H60 . 109.46(15) no
H59 . C78 . H60 . 109.5(2) no
S1 . C79 . C80 . 120.7(3) yes
S1 . C79 . C83 . 118.3(3) yes
C80 . C79 . C83 . 121.0(3) yes
S2 . C80 . C79 . 120.5(3) yes
S2 . C80 . C84 . 117.6(3) yes
C79 . C80 . C84 . 121.9(3) yes
S3 . C81 . C82 . 120.2(3) yes
S3 . C81 . C85 . 117.7(3) yes
C82 . C81 . C85 . 122.1(3) yes
S4 . C82 . C81 . 120.5(3) yes
S4 . C82 . C86 . 117.9(3) yes
C81 . C82 . C86 . 121.6(3) yes
N1 . C83 . C79 . 178.1(3) yes
N2 . C84 . C80 . 178.8(3) yes
N3 . C85 . C81 . 178.5(3) yes
N4 . C86 . C82 . 179.5(3) yes
S5 . C87 . C88 . 120.5(3) yes
S5 . C87 . C91 . 117.8(3) yes
C88 . C87 . C91 . 121.7(3) yes
S6 . C88 . C87 . 120.0(3) yes
S6 . C88 . C92 . 117.5(3) yes
C87 . C88 . C92 . 122.5(3) yes
S7 . C89 . C90 . 120.2(3) yes
S7 . C89 . C93 . 116.1(3) yes
C90 . C89 . C93 . 123.7(3) yes
S8 . C90 . C89 . 120.3(3) yes
S8 . C90 . C94 . 117.1(3) yes
C89 . C90 . C94 . 122.6(3) yes
N5 . C91 . C87 . 179.3(4) yes
N6 . C92 . C88 . 176.6(4) yes
N7 . C93 . C89 . 175.1(3) yes
N8 . C94 . C90 . 178.0(3) yes
S10 . C95 . C96 . 120.1(3) yes
S10 . C95 . C99 . 118.0(3) yes
C96 . C95 . C99 . 121.9(3) yes
S9 . C96 . C95 . 120.6(3) yes
S9 . C96 . C100 . 117.0(3) yes
C95 . C96 . C100 . 122.5(3) yes
S11 . C97 . C98 . 120.4(3) yes
S11 . C97 . C101 . 118.8(3) yes
C98 . C97 . C101 . 120.8(3) yes
S12 . C98 . C97 . 120.6(3) yes
S12 . C98 . C102 . 118.6(3) yes
C97 . C98 . C102 . 120.8(3) yes
N9 . C99 . C95 . 179.3(4) yes
N10 . C100 . C96 . 177.2(3) yes
N11 . C101 . C97 . 177.8(4) yes
N12 . C102 . C98 . 177.9(3) yes

loop_
_geom_bond_atom_site_label_1
_geom_bond_site_symmetry_1
_geom_bond_atom_site_label_2
_geom_bond_site_symmetry_2
_geom_bond_distance
_geom_bond_publ_flag
Ni1 . S1 . 2.141(4) yes
Ni1 . S2 . 2.141(5) yes
Ni1 . S3 . 2.135(5) yes
Ni1 . S4 . 2.135(4) yes
Ni2 . S5 . 2.143(4) yes
Ni2 . S6 . 2.126(5) yes
Ni2 . S7 . 2.131(5) yes
Ni2 . S8 . 2.141(4) yes
Ni3 . S9 . 2.139(5) yes
Ni3 . S10 . 2.135(4) yes
Ni3 . S11 . 2.136(5) yes
Ni3 . S12 . 2.140(4) yes
Fe1 . C1 . 2.126(6) yes
Fe1 . C2 . 2.078(5) yes
Fe1 . C3 . 2.051(5) yes
Fe1 . C4 . 2.047(6) yes
Fe1 . C5 . 2.080(5) yes
Fe1 . C6 . 2.124(6) yes
Fe1 . C7 . 2.055(6) yes
Fe1 . C8 . 2.046(6) yes
Fe1 . C9 . 2.061(5) yes
Fe1 . C10 . 2.081(5) yes
Fe2 . C11 . 2.048(6) yes
Fe2 . C12 . 2.046(5) yes
Fe2 . C13 . 2.043(5) yes
Fe2 . C14 . 2.036(6) yes
Fe2 . C15 . 2.034(6) yes
Fe2 . C16 . 2.073(6) yes
Fe2 . C17 . 2.046(5) yes
Fe2 . C18 . 2.035(5) yes
Fe2 . C19 . 2.040(6) yes
Fe2 . C20 . 2.058(5) yes
Fe3 . C27 . 2.071(6) yes
Fe3 . C28 . 2.047(5) yes
Fe3 . C29 . 2.036(5) yes
Fe3 . C30 . 2.037(6) yes
Fe3 . C31 . 2.061(5) yes
Fe3 . C32 . 2.047(6) yes
Fe3 . C33 . 2.037(6) yes
Fe3 . C34 . 2.042(6) yes
Fe3 . C35 . 2.043(5) yes
Fe3 . C36 . 2.043(5) yes
Fe4 . C37 . 2.120(6) yes
Fe4 . C38 . 2.087(5) yes
Fe4 . C39 . 2.052(5) yes
Fe4 . C40 . 2.045(6) yes
Fe4 . C41 . 2.055(6) yes
Fe4 . C42 . 2.128(6) yes
Fe4 . C43 . 2.080(5) yes
Fe4 . C44 . 2.044(5) yes
Fe4 . C45 . 2.056(6) yes
Fe4 . C46 . 2.081(5) yes
Fe5 . C53 . 2.096(5) yes
Fe5 . C54 . 2.056(5) yes
Fe5 . C55 . 2.046(6) yes
Fe5 . C56 . 2.040(5) yes
Fe5 . C57 . 2.063(5) yes
Fe5 . C58 . 2.082(6) yes
Fe5 . C59 . 2.060(6) yes
Fe5 . C60 . 2.046(5) yes
Fe5 . C61 . 2.036(5) yes
Fe5 . C62 . 2.039(5) yes
Fe6 . C63 . 2.090(6) yes
Fe6 . C64 . 2.041(5) yes
Fe6 . C65 . 2.030(5) yes
Fe6 . C66 . 2.047(5) yes
Fe6 . C67 . 2.066(6) yes
Fe6 . C68 . 2.099(5) yes
Fe6 . C69 . 2.067(5) yes
Fe6 . C70 . 2.042(5) yes
Fe6 . C71 . 2.050(6) yes
Fe6 . C72 . 2.059(6) yes
S1 . C79 . 1.711(5) yes
S2 . C80 . 1.708(5) yes
S3 . C81 . 1.711(5) yes
S4 . C82 . 1.716(5) yes
S5 . C87 . 1.709(5) yes
S6 . C88 . 1.704(5) yes
S7 . C89 . 1.711(5) yes
S8 . C90 . 1.713(5) yes
S9 . C96 . 1.708(5) yes
S10 . C95 . 1.710(6) yes
S11 . C97 . 1.711(5) yes
S12 . C98 . 1.711(5) yes
N1 . C83 . 1.143(5) yes
N2 . C84 . 1.144(5) yes
N3 . C85 . 1.140(5) yes
N4 . C86 . 1.136(5) yes
N5 . C91 . 1.144(5) yes
N6 . C92 . 1.146(5) yes
N7 . C93 . 1.146(5) yes
N8 . C94 . 1.144(5) yes
N9 . C99 . 1.144(5) yes
N10 . C100 . 1.148(5) yes
N11 . C101 . 1.145(5) yes
N12 . C102 . 1.137(5) yes
C1 . C2 . 1.418(5) yes
C1 . C5 . 1.422(5) yes
C1 . C21 . 1.498(5) yes
C2 . C3 . 1.422(5) yes
C2 . H41 . 0.9500(18) no
C3 . C4 . 1.414(5) yes
C3 . H42 . 0.950(2) no
C4 . C5 . 1.418(6) yes
C4 . H43 . 0.9500(17) no
C5 . H44 . 0.950(2) no
C6 . C7 . 1.424(5) yes
C6 . C10 . 1.421(5) yes
C6 . C11 . 1.436(5) yes
C7 . C8 . 1.427(5) yes
C7 . H37 . 0.9501(18) no
C8 . C9 . 1.420(5) yes
C8 . H38 . 0.950(2) no
C9 . C10 . 1.414(5) yes
C9 . H39 . 0.9501(17) no
C10 . H40 . 0.950(2) no
C11 . C12 . 1.424(5) yes
C11 . C15 . 1.434(5) yes
C12 . C13 . 1.420(6) yes
C12 . H35 . 0.9500(19) no
C13 . C14 . 1.413(5) yes
C13 . H33 . 0.9500(17) no
C14 . C15 . 1.413(5) yes
C14 . H34 . 0.950(2) no
C15 . H36 . 0.9499(18) no
C16 . C17 . 1.427(5) yes
C16 . C20 . 1.415(5) yes
C16 . C24 . 1.506(6) yes
C17 . C18 . 1.415(5) yes
C17 . H28 . 0.9501(17) no
C18 . C19 . 1.422(5) yes
C18 . H29 . 0.950(2) no
C19 . C20 . 1.419(6) yes
C19 . H30 . 0.9500(18) no
C20 . H31 . 0.9500(19) no
C21 . C22 . 1.532(5) yes
C21 . C23 . 1.517(5) yes
C21 . H45 . 0.950(2) no
C22 . H67 . 0.950(2) no
C22 . H68 . 0.950(2) no
C22 . H69 . 0.950(2) no
C23 . H70 . 0.950(2) no
C23 . H71 . 0.950(2) no
C23 . H72 . 0.9501(19) no
C24 . C25 . 1.520(5) yes
C24 . C26 . 1.526(5) yes
C24 . H32 . 0.950(2) no
C25 . H73 . 0.950(2) no
C25 . H74 . 0.950(2) no
C25 . H75 . 0.9500(19) no
C26 . H76 . 0.950(2) no
C26 . H77 . 0.950(2) no
C26 . H78 . 0.950(2) no
C27 . C28 . 1.420(5) yes
C27 . C31 . 1.416(5) yes
C27 . C47 . 1.508(5) yes
C28 . C29 . 1.423(5) yes
C28 . H26 . 0.9501(18) no
C29 . C30 . 1.419(6) yes
C29 . H25 . 0.950(2) no
C30 . C31 . 1.418(6) yes
C30 . H24 . 0.9500(17) no
C31 . H23 . 0.9500(19) no
C32 . C33 . 1.437(5) yes
C32 . C36 . 1.425(5) yes
C32 . C37 . 1.441(5) yes
C33 . C34 . 1.420(5) yes
C33 . H22 . 0.9501(18) no
C34 . C35 . 1.414(5) yes
C34 . H21 . 0.950(2) no
C35 . C36 . 1.414(6) yes
C35 . H20 . 0.9499(17) no
C36 . H19 . 0.9500(19) no
C37 . C38 . 1.426(5) yes
C37 . C41 . 1.423(5) yes
C38 . C39 . 1.404(6) yes
C38 . H18 . 0.950(2) no
C39 . C40 . 1.420(5) yes
C39 . H17 . 0.9500(17) no
C40 . C41 . 1.420(5) yes
C40 . H16 . 0.950(2) no
C41 . H15 . 0.9500(18) no
C42 . C43 . 1.416(5) yes
C42 . C46 . 1.423(5) yes
C42 . C50 . 1.493(5) yes
C43 . C44 . 1.413(5) yes
C43 . H12 . 0.9501(18) no
C44 . C45 . 1.418(5) yes
C44 . H11 . 0.950(2) no
C45 . C46 . 1.431(6) yes
C45 . H13 . 0.9501(17) no
C46 . H14 . 0.950(2) no
C47 . C48 . 1.531(5) yes
C47 . C49 . 1.508(5) yes
C47 . H27 . 0.950(2) no
C48 . H52 . 0.950(2) no
C48 . H53 . 0.950(2) no
C48 . H54 . 0.950(2) no
C49 . H55 . 0.950(2) no
C49 . H56 . 0.950(2) no
C49 . H57 . 0.9500(19) no
C50 . C51 . 1.521(5) yes
C50 . C52 . 1.523(5) yes
C50 . H10 . 0.950(2) no
C51 . H49 . 0.950(2) no
C51 . H50 . 0.950(2) no
C51 . H51 . 0.9500(19) no
C52 . H46 . 0.950(2) no
C52 . H47 . 0.950(2) no
C52 . H48 . 0.950(2) no
C53 . C54 . 1.423(5) yes
C53 . C57 . 1.421(5) yes
C53 . C73 . 1.495(5) yes
C54 . C55 . 1.417(5) yes
C54 . H82 . 0.950(2) no
C55 . C56 . 1.416(6) yes
C55 . H79 . 0.950(2) no
C56 . C57 . 1.427(5) yes
C56 . H80 . 0.9500(19) no
C57 . H81 . 0.950(3) no
C58 . C59 . 1.427(5) yes
C58 . C62 . 1.429(6) yes
C58 . C63 . 1.432(6) yes
C59 . C60 . 1.416(5) yes
C59 . H84 . 0.950(3) no
C60 . C61 . 1.421(6) yes
C60 . H85 . 0.950(2) no
C61 . C62 . 1.420(5) yes
C61 . H83 . 0.950(2) no
C62 . H86 . 0.950(2) no
C63 . C64 . 1.431(5) yes
C63 . C67 . 1.422(5) yes
C64 . C65 . 1.412(5) yes
C64 . H7 . 0.950(2) no
C65 . C66 . 1.416(6) yes
C65 . H6 . 0.950(2) no
C66 . C67 . 1.423(5) yes
C66 . H5 . 0.950(2) no
C67 . H8 . 0.950(3) no
C68 . C69 . 1.429(5) yes
C68 . C72 . 1.415(5) yes
C68 . C76 . 1.499(5) yes
C69 . C70 . 1.423(5) yes
C69 . H4 . 0.950(3) no
C70 . C71 . 1.417(6) yes
C70 . H1 . 0.9500(19) no
C71 . C72 . 1.415(5) yes
C71 . H2 . 0.950(2) no
C72 . H3 . 0.950(3) no
C73 . C74 . 1.532(5) yes
C73 . C75 . 1.518(6) yes
C73 . H90 . 0.950(2) no
C74 . H87 . 0.950(2) no
C74 . H88 . 0.950(2) no
C74 . H89 . 0.950(2) no
C75 . H64 . 0.950(2) no
C75 . H65 . 0.950(2) no
C75 . H66 . 0.950(2) no
C76 . C77 . 1.509(6) yes
C76 . C78 . 1.530(5) yes
C76 . H9 . 0.950(2) no
C77 . H61 . 0.950(2) no
C77 . H62 . 0.950(2) no
C77 . H63 . 0.950(2) no
C78 . H58 . 0.950(2) no
C78 . H59 . 0.950(2) no
C78 . H60 . 0.950(2) no
C79 . C80 . 1.359(5) yes
C79 . C83 . 1.424(5) yes
C80 . C84 . 1.426(6) yes
C81 . C82 . 1.359(5) yes
C81 . C85 . 1.428(6) yes
C82 . C86 . 1.429(5) yes
C87 . C88 . 1.372(5) yes
C87 . C91 . 1.420(5) yes
C88 . C92 . 1.415(6) yes
C89 . C90 . 1.363(5) yes
C89 . C93 . 1.419(6) yes
C90 . C94 . 1.421(5) yes
C95 . C96 . 1.360(5) yes
C95 . C99 . 1.426(5) yes
C96 . C100 . 1.422(6) yes
C97 . C98 . 1.364(5) yes
C97 . C101 . 1.421(6) yes
C98 . C102 . 1.420(5) yes
